data_4316370
loop_
_publ_author_name
'Guo-Hong Ning'
'Liao-Yuan Yao'
'Li-Xia Liu'
'Ting-Zheng Xie'
'Yi-Zhi Li'
'Yu Qin'
'Yuan-Jiang Pan'
'Shu-Yan Yu'

_publ_section_title
;
 Self-Assembly and Host-Guest Interaction of Metallomacrocycles Using
 Fluorescent Dipyrazole Linker with Dimetallic Clips
;
_journal_name_full 'Inorganic Chemistry'
_journal_page_first 7783
_journal_page_last 7792
_journal_paper_doi 10.1021/ic100724r
_journal_volume 49
_journal_year 2010
_chemical_formula_moiety 'C82 H84 N16 Pt4, 4(F6 P), 6(H2 O)'
_chemical_formula_sum 'C82 H96 F24 N16 O6 P4 Pt4'
_chemical_formula_weight 2761.99
_chemical_name_systematic
; 
 ? 
;
_space_group_IT_number 14
_symmetry_cell_setting monoclinic
_symmetry_space_group_name_Hall '-P 2ybc'
_symmetry_space_group_name_H-M 'P 1 21/c 1'
_atom_sites_solution_hydrogens geom
_atom_sites_solution_primary direct
_atom_sites_solution_secondary difmap
_audit_creation_method SHELXL-97
_cell_angle_alpha 90.00
_cell_angle_beta 100.777(6)
_cell_angle_gamma 90.00
_cell_formula_units_Z 4
_cell_length_a 21.483(10)
_cell_length_b 18.296(8)
_cell_length_c 30.191(14)
_cell_measurement_reflns_used 3578
_cell_measurement_temperature 291(2)
_cell_measurement_theta_max 23.57
_cell_measurement_theta_min 2.23
_cell_volume 11657(9)
_computing_cell_refinement SMART
_computing_data_collection 'SMART (Bruker, 2000)'
_computing_data_reduction 'SAINT (Bruker, 2000)'
_computing_molecular_graphics SHELXTL
_computing_publication_material SHELXTL
_computing_structure_refinement SHELXTL
_computing_structure_solution 'SHELXTL (Bruker, 2000)'
_diffrn_ambient_temperature 291(2)
_diffrn_measured_fraction_theta_full 0.997
_diffrn_measured_fraction_theta_max 0.997
_diffrn_measurement_device_type 'Bruker Smart Aepex CCD'
_diffrn_measurement_method 'phi and omega scans'
_diffrn_radiation_monochromator graphite
_diffrn_radiation_source 'sealed tube'
_diffrn_radiation_type MoK\a
_diffrn_radiation_wavelength 0.71073
_diffrn_reflns_av_R_equivalents 0.0711
_diffrn_reflns_av_sigmaI/netI 0.0892
_diffrn_reflns_limit_h_max 25
_diffrn_reflns_limit_h_min -26
_diffrn_reflns_limit_k_max 21
_diffrn_reflns_limit_k_min -22
_diffrn_reflns_limit_l_max 37
_diffrn_reflns_limit_l_min -28
_diffrn_reflns_number 62343
_diffrn_reflns_theta_full 26.00
_diffrn_reflns_theta_max 26.00
_diffrn_reflns_theta_min 1.55
_exptl_absorpt_coefficient_mu 4.927
_exptl_absorpt_correction_T_max 0.4390
_exptl_absorpt_correction_T_min 0.3607
_exptl_absorpt_correction_type multi-scan
_exptl_absorpt_process_details 'SADABS; Bruker, 2000'
_exptl_crystal_density_diffrn 1.574
_exptl_crystal_density_method 'not measured'
_exptl_crystal_F_000 5344
_exptl_crystal_size_max 0.26
_exptl_crystal_size_mid 0.22
_exptl_crystal_size_min 0.20
_refine_diff_density_max 0.892
_refine_diff_density_min -1.079
_refine_diff_density_rms 0.132
_refine_ls_extinction_method none
_refine_ls_goodness_of_fit_ref 1.042
_refine_ls_hydrogen_treatment constr
_refine_ls_matrix_type fullcycle
_refine_ls_number_parameters 1320
_refine_ls_number_reflns 22867
_refine_ls_number_restraints 0
_refine_ls_restrained_S_all 1.042
_refine_ls_R_factor_all 0.0905
_refine_ls_R_factor_gt 0.0566
_refine_ls_shift/su_max 0.000
_refine_ls_shift/su_mean 0.000
_refine_ls_structure_factor_coef Fsqd
_refine_ls_weighting_details 'calc w=1/[\s^2^(Fo^2^)+(0.06P)^2^+1.99P] where P=(Fo^2^+2Fc^2^)/3'
_refine_ls_weighting_scheme calc
_refine_ls_wR_factor_gt 0.1205
_refine_ls_wR_factor_ref 0.1277
_reflns_number_gt 15014
_reflns_number_total 22867
_reflns_threshold_expression >2sigma(I)
_cod_data_source_file ic100724r_si_003.cif
_cod_data_source_block 290915a_0m
_cod_depositor_comments
;
The following automatic conversions were performed:

'_symmetry_cell_setting' value 'Monoclinic' changed to 'monoclinic'
according to the built-in table from CIF Core dictionary named
'cif_core.dic' version 2.4.1 from 2010-06-29.

Automatic conversion script
Id: cif_fix_values 1646 2011-03-28 12:23:43Z adriana 
;
_cod_database_code 4316370

loop_
_symmetry_equiv_pos_as_xyz
'x, y, z'
'-x, y+1/2, -z+1/2'
'-x, -y, -z'
'x, -y-1/2, z-1/2'

loop_
_atom_site_label
_atom_site_type_symbol
_atom_site_fract_x
_atom_site_fract_y
_atom_site_fract_z
_atom_site_U_iso_or_equiv
_atom_site_adp_type
_atom_site_occupancy
_atom_site_symmetry_multiplicity
_atom_site_calc_flag
_atom_site_refinement_flags
_atom_site_disorder_assembly
_atom_site_disorder_group
C1 C 0.3463(4) 0.2737(4) 0.6529(2) 0.0428(17) Uani 1 1 d . . .
H1 H 0.3626 0.3198 0.6614 0.051 Uiso 1 1 calc R . .
C2 C 0.2837(4) 0.2626(4) 0.6429(2) 0.0433(18) Uani 1 1 d . . .
H2 H 0.2569 0.3023 0.6439 0.052 Uiso 1 1 calc R . .
C3 C 0.2576(4) 0.1972(5) 0.6315(3) 0.0458(19) Uani 1 1 d . . .
H3 H 0.2138 0.1916 0.6248 0.055 Uiso 1 1 calc R . .
C4 C 0.2984(4) 0.1367(5) 0.6297(3) 0.0470(19) Uani 1 1 d . . .
H4 H 0.2809 0.0906 0.6232 0.056 Uiso 1 1 calc R . .
C5 C 0.3625(3) 0.1448(4) 0.6374(3) 0.0421(17) Uani 1 1 d . . .
C6 C 0.4049(4) 0.0885(4) 0.6367(3) 0.0431(18) Uani 1 1 d . . .
C7 C 0.3911(4) 0.0182(4) 0.6207(2) 0.0422(17) Uani 1 1 d . . .
H7 H 0.3493 0.0033 0.6113 0.051 Uiso 1 1 calc R . .
C8 C 0.4417(5) -0.0306(5) 0.6188(3) 0.054(2) Uani 1 1 d . . .
H8 H 0.4331 -0.0784 0.6090 0.065 Uiso 1 1 calc R . .
C9 C 0.5047(4) -0.0074(5) 0.6315(3) 0.0475(19) Uani 1 1 d . . .
H9 H 0.5380 -0.0396 0.6310 0.057 Uiso 1 1 calc R . .
C10 C 0.5163(4) 0.0650(4) 0.6449(2) 0.0385(16) Uani 1 1 d . . .
H10 H 0.5576 0.0824 0.6517 0.046 Uiso 1 1 calc R . .
C11 C 0.4504(3) 0.4071(4) 0.5513(2) 0.0372(17) Uani 1 1 d . . .
H11 H 0.4425 0.4138 0.5803 0.045 Uiso 1 1 calc R . .
C12 C 0.4113(4) 0.4480(4) 0.5151(2) 0.0405(16) Uani 1 1 d . . .
H12 H 0.3806 0.4814 0.5198 0.049 Uiso 1 1 calc R . .
C13 C 0.4237(4) 0.4329(4) 0.4752(3) 0.0406(17) Uani 1 1 d . . .
H13 H 0.3974 0.4518 0.4499 0.049 Uiso 1 1 calc R . .
C14 C 0.4713(4) 0.3925(4) 0.4698(3) 0.0459(18) Uani 1 1 d . . .
H14 H 0.4843 0.3906 0.4422 0.055 Uiso 1 1 calc R . .
C15 C 0.5022(4) 0.3526(4) 0.5060(3) 0.0460(18) Uani 1 1 d . . .
C16 C 0.5492(4) 0.3022(4) 0.5032(3) 0.0467(19) Uani 1 1 d . . .
C17 C 0.5717(3) 0.2770(4) 0.4651(3) 0.0438(18) Uani 1 1 d . . .
H17 H 0.5574 0.2992 0.4373 0.053 Uiso 1 1 calc R . .
C18 C 0.6132(4) 0.2221(5) 0.4679(3) 0.049(2) Uani 1 1 d . . .
H18 H 0.6251 0.2044 0.4419 0.059 Uiso 1 1 calc R . .
C19 C 0.6393(5) 0.1905(5) 0.5105(3) 0.063(3) Uani 1 1 d . . .
H19 H 0.6705 0.1547 0.5125 0.075 Uiso 1 1 calc R . .
C20 C 0.6182(4) 0.2129(5) 0.5488(3) 0.053(2) Uani 1 1 d . . .
H20 H 0.6332 0.1911 0.5766 0.064 Uiso 1 1 calc R . .
C21 C 0.4578(5) 0.3313(5) 0.7556(3) 0.057(2) Uani 1 1 d . . .
H21A H 0.4909 0.3267 0.7817 0.086 Uiso 1 1 calc R . .
H21B H 0.4395 0.2842 0.7477 0.086 Uiso 1 1 calc R . .
H21C H 0.4258 0.3640 0.7622 0.086 Uiso 1 1 calc R . .
C22 C 0.4850(3) 0.3610(4) 0.7172(3) 0.0426(17) Uani 1 1 d . . .
C23 C 0.5143(3) 0.4302(4) 0.7117(2) 0.0315(14) Uani 1 1 d . . .
C24 C 0.5309(4) 0.4311(4) 0.6688(2) 0.0388(16) Uani 1 1 d . . .
C25 C 0.5658(4) 0.4818(4) 0.6408(2) 0.0400(16) Uani 1 1 d . . .
H25A H 0.5384 0.5215 0.6289 0.060 Uiso 1 1 calc R . .
H25B H 0.5774 0.4547 0.6164 0.060 Uiso 1 1 calc R . .
H25C H 0.6032 0.5010 0.6597 0.060 Uiso 1 1 calc R . .
C26 C 0.6064(4) 0.1591(5) 0.7543(3) 0.058(2) Uani 1 1 d . . .
H26A H 0.6364 0.1725 0.7808 0.087 Uiso 1 1 calc R . .
H26B H 0.6127 0.1089 0.7470 0.087 Uiso 1 1 calc R . .
H26C H 0.5642 0.1655 0.7599 0.087 Uiso 1 1 calc R . .
C27 C 0.6158(4) 0.2072(5) 0.7152(3) 0.053(2) Uani 1 1 d . . .
C28 C 0.6728(4) 0.2427(5) 0.7120(3) 0.053(2) Uani 1 1 d . . .
C29 C 0.6652(4) 0.2731(4) 0.6676(3) 0.050(2) Uani 1 1 d . . .
C30 C 0.7072(4) 0.3185(4) 0.6433(3) 0.052(2) Uani 1 1 d . . .
H30A H 0.7061 0.3686 0.6526 0.078 Uiso 1 1 calc R . .
H30B H 0.6923 0.3151 0.6114 0.078 Uiso 1 1 calc R . .
H30C H 0.7500 0.3007 0.6506 0.078 Uiso 1 1 calc R . .
C31 C 0.7050(4) 0.5612(4) 0.6445(2) 0.0452(18) Uani 1 1 d . . .
H31A H 0.7104 0.5480 0.6147 0.068 Uiso 1 1 calc R . .
H31B H 0.6676 0.5906 0.6426 0.068 Uiso 1 1 calc R . .
H31C H 0.7008 0.5177 0.6615 0.068 Uiso 1 1 calc R . .
C32 C 0.7618(3) 0.6039(4) 0.6675(2) 0.0368(16) Uani 1 1 d . . .
C33 C 0.7710(3) 0.6490(4) 0.7065(3) 0.0424(18) Uani 1 1 d . . .
C34 C 0.8312(4) 0.6715(5) 0.7148(3) 0.049(2) Uani 1 1 d . . .
C35 C 0.8726(4) 0.7200(5) 0.7513(3) 0.058(2) Uani 1 1 d . . .
H35A H 0.9162 0.7164 0.7483 0.087 Uiso 1 1 calc R . .
H35B H 0.8681 0.7035 0.7807 0.087 Uiso 1 1 calc R . .
H35C H 0.8590 0.7699 0.7473 0.087 Uiso 1 1 calc R . .
C36 C 0.8617(3) 0.3656(4) 0.6278(2) 0.0325(14) Uani 1 1 d . . .
H36A H 0.8525 0.3227 0.6438 0.049 Uiso 1 1 calc R . .
H36B H 0.8865 0.3522 0.6057 0.049 Uiso 1 1 calc R . .
H36C H 0.8228 0.3877 0.6131 0.049 Uiso 1 1 calc R . .
C37 C 0.8977(4) 0.4182(4) 0.6601(2) 0.0401(16) Uani 1 1 d . . .
C38 C 0.9368(3) 0.4099(4) 0.7029(3) 0.0427(18) Uani 1 1 d . . .
C39 C 0.9638(3) 0.4761(4) 0.7180(2) 0.0402(17) Uani 1 1 d . . .
C40 C 1.0072(4) 0.5044(4) 0.7588(3) 0.047(2) Uani 1 1 d . . .
H40A H 1.0075 0.4712 0.7834 0.071 Uiso 1 1 calc R . .
H40B H 0.9929 0.5515 0.7665 0.071 Uiso 1 1 calc R . .
H40C H 1.0493 0.5086 0.7525 0.071 Uiso 1 1 calc R . .
C41 C 0.5285(4) 0.4893(4) 0.7436(3) 0.0432(17) Uani 1 1 d . . .
H41A H 0.5121 0.4769 0.7705 0.052 Uiso 1 1 calc R . .
H41B H 0.5065 0.5328 0.7307 0.052 Uiso 1 1 calc R . .
C42 C 0.6016(4) 0.5075(4) 0.7577(3) 0.0423(17) Uani 1 1 d . . .
C43 C 0.6429(4) 0.4571(4) 0.7819(2) 0.0425(17) Uani 1 1 d . . .
C44 C 0.7058(4) 0.4721(4) 0.7921(2) 0.0413(19) Uani 1 1 d . . .
H44 H 0.7333 0.4382 0.8083 0.050 Uiso 1 1 calc R . .
C45 C 0.7295(4) 0.5363(4) 0.7788(2) 0.0448(19) Uani 1 1 d . . .
C46 C 0.6910(3) 0.5881(4) 0.7524(3) 0.0415(17) Uani 1 1 d . . .
C47 C 0.6240(4) 0.5727(4) 0.7433(3) 0.0459(18) Uani 1 1 d . . .
C48 C 0.7263(4) 0.6544(4) 0.7400(3) 0.0464(19) Uani 1 1 d . . .
H48A H 0.7507 0.6738 0.7678 0.056 Uiso 1 1 calc R . .
H48B H 0.6947 0.6910 0.7284 0.056 Uiso 1 1 calc R . .
C49 C 0.6161(4) 0.3843(4) 0.7957(3) 0.0486(19) Uani 1 1 d . . .
H49A H 0.6396 0.3445 0.7861 0.073 Uiso 1 1 calc R . .
H49B H 0.5723 0.3802 0.7816 0.073 Uiso 1 1 calc R . .
H49C H 0.6198 0.3828 0.8278 0.073 Uiso 1 1 calc R . .
C50 C 0.8035(4) 0.5502(4) 0.7915(2) 0.0442(18) Uani 1 1 d . . .
H50A H 0.8229 0.5369 0.7665 0.066 Uiso 1 1 calc R . .
H50B H 0.8212 0.5212 0.8173 0.066 Uiso 1 1 calc R . .
H50C H 0.8113 0.6010 0.7984 0.066 Uiso 1 1 calc R . .
C51 C 0.5755(4) 0.6312(5) 0.7204(3) 0.053(2) Uani 1 1 d . . .
H51A H 0.5470 0.6435 0.7403 0.079 Uiso 1 1 calc R . .
H51C H 0.5518 0.6118 0.6928 0.079 Uiso 1 1 calc R . .
H51B H 0.5979 0.6742 0.7141 0.079 Uiso 1 1 calc R . .
C52 C 0.7312(3) 0.2494(5) 0.7522(3) 0.049(2) Uani 1 1 d . . .
H52A H 0.7302 0.2968 0.7664 0.059 Uiso 1 1 calc R . .
H52B H 0.7279 0.2122 0.7745 0.059 Uiso 1 1 calc R . .
C53 C 0.7953(3) 0.2404(4) 0.7363(2) 0.0334(14) Uani 1 1 d . . .
C54 C 0.8041(4) 0.1708(4) 0.7186(3) 0.0433(18) Uani 1 1 d . . .
C55 C 0.8606(4) 0.1572(4) 0.7030(2) 0.0410(17) Uani 1 1 d . . .
H55 H 0.8680 0.1118 0.6913 0.049 Uiso 1 1 calc R . .
C56 C 0.9051(4) 0.2127(4) 0.7055(3) 0.0469(18) Uani 1 1 d . . .
C57 C 0.8963(3) 0.2799(4) 0.7227(2) 0.0397(16) Uani 1 1 d . . .
C58 C 0.8402(3) 0.2948(4) 0.7390(2) 0.0351(15) Uani 1 1 d . . .
C59 C 0.9482(3) 0.3394(4) 0.7315(2) 0.0414(17) Uani 1 1 d . . .
H59A H 0.9876 0.3177 0.7267 0.050 Uiso 1 1 calc R . .
H59B H 0.9541 0.3532 0.7630 0.050 Uiso 1 1 calc R . .
C60 C 0.8302(5) 0.3689(5) 0.7593(3) 0.064(2) Uani 1 1 d . . .
H60B H 0.7955 0.3935 0.7405 0.095 Uiso 1 1 calc R . .
H60C H 0.8680 0.3977 0.7612 0.095 Uiso 1 1 calc R . .
H60A H 0.8208 0.3623 0.7889 0.095 Uiso 1 1 calc R . .
C61 C 0.7591(4) 0.1086(4) 0.7136(3) 0.054(2) Uani 1 1 d . . .
H61A H 0.7608 0.0855 0.7424 0.081 Uiso 1 1 calc R . .
H61B H 0.7704 0.0739 0.6926 0.081 Uiso 1 1 calc R . .
H61C H 0.7169 0.1262 0.7027 0.081 Uiso 1 1 calc R . .
C62 C 0.9649(4) 0.1933(5) 0.6867(3) 0.059(2) Uani 1 1 d . . .
H62A H 0.9857 0.2374 0.6803 0.088 Uiso 1 1 calc R . .
H62B H 0.9531 0.1654 0.6595 0.088 Uiso 1 1 calc R . .
H62C H 0.9931 0.1650 0.7086 0.088 Uiso 1 1 calc R . .
C63 C 0.7518(3) 0.6623(4) 0.5600(3) 0.0451(18) Uani 1 1 d . . .
H63 H 0.7485 0.6749 0.5894 0.054 Uiso 1 1 calc R . .
C64 C 0.7149(4) 0.6993(4) 0.5243(3) 0.0488(19) Uani 1 1 d . . .
H64 H 0.6873 0.7365 0.5289 0.059 Uiso 1 1 calc R . .
C65 C 0.7216(3) 0.6774(4) 0.4808(2) 0.0414(17) Uani 1 1 d . . .
H65 H 0.6970 0.7012 0.4565 0.050 Uiso 1 1 calc R . .
C66 C 0.7624(4) 0.6227(4) 0.4715(3) 0.0449(18) Uani 1 1 d . . .
H66 H 0.7658 0.6093 0.4424 0.054 Uiso 1 1 calc R . .
C67 C 0.7977(4) 0.5896(4) 0.5097(2) 0.0371(16) Uani 1 1 d . . .
C68 C 0.8455(4) 0.5366(4) 0.5066(3) 0.0489(19) Uani 1 1 d . . .
C69 C 0.8621(3) 0.5108(4) 0.4673(2) 0.0415(16) Uani 1 1 d . . .
H69 H 0.8405 0.5272 0.4394 0.050 Uiso 1 1 calc R . .
C70 C 0.9105(4) 0.4613(4) 0.4693(3) 0.0456(18) Uani 1 1 d . . .
H70 H 0.9222 0.4445 0.4429 0.055 Uiso 1 1 calc R . .
C71 C 0.9419(4) 0.4363(4) 0.5107(2) 0.0403(16) Uani 1 1 d . . .
H71 H 0.9735 0.4013 0.5117 0.048 Uiso 1 1 calc R . .
C72 C 0.9269(4) 0.4632(4) 0.5529(3) 0.0456(18) Uani 1 1 d . . .
H72 H 0.9492 0.4485 0.5809 0.055 Uiso 1 1 calc R . .
C73 C 0.9230(3) 0.7984(4) 0.6594(2) 0.0348(15) Uani 1 1 d . . .
H73 H 0.8844 0.7887 0.6679 0.042 Uiso 1 1 calc R . .
C74 C 0.9339(4) 0.8649(4) 0.6457(3) 0.0455(18) Uani 1 1 d . . .
H74 H 0.9024 0.9003 0.6432 0.055 Uiso 1 1 calc R . .
C75 C 0.9925(4) 0.8823(4) 0.6348(2) 0.0421(17) Uani 1 1 d . . .
H75 H 1.0006 0.9295 0.6259 0.051 Uiso 1 1 calc R . .
C76 C 1.0401(4) 0.8266(4) 0.6375(2) 0.0354(15) Uani 1 1 d . . .
H76 H 1.0795 0.8365 0.6304 0.042 Uiso 1 1 calc R . .
C77 C 1.0247(4) 0.7545(4) 0.6518(2) 0.0370(16) Uani 1 1 d . . .
C78 C 1.0681(4) 0.6968(4) 0.6550(2) 0.0387(16) Uani 1 1 d . . .
C79 C 1.1289(4) 0.6992(4) 0.6469(2) 0.0418(17) Uani 1 1 d . . .
H79 H 1.1461 0.7430 0.6392 0.050 Uiso 1 1 calc R . .
C80 C 1.1641(4) 0.6359(4) 0.6501(3) 0.0475(19) Uani 1 1 d . . .
H80 H 1.2051 0.6381 0.6443 0.057 Uiso 1 1 calc R . .
C81 C 1.1415(4) 0.5699(4) 0.6613(2) 0.0433(18) Uani 1 1 d . . .
H81 H 1.1667 0.5283 0.6641 0.052 Uiso 1 1 calc R . .
C82 C 1.0800(3) 0.5672(4) 0.6684(2) 0.0357(15) Uani 1 1 d . . .
H82 H 1.0627 0.5227 0.6748 0.043 Uiso 1 1 calc R . .
F11 F 0.7737(2) 0.0397(2) 0.41074(17) 0.0520(11) Uani 1 1 d . . .
F12 F 0.8532(3) 0.1050(3) 0.44776(18) 0.0685(15) Uani 1 1 d . . .
F13 F 0.7803(2) 0.1103(3) 0.47422(16) 0.0545(12) Uani 1 1 d . . .
F14 F 0.7935(3) 0.2055(3) 0.43553(17) 0.0608(13) Uani 1 1 d . . .
F15 F 0.7134(2) 0.1341(2) 0.40053(15) 0.0475(10) Uani 1 1 d . . .
F16 F 0.7860(2) 0.1427(3) 0.37539(15) 0.0514(11) Uani 1 1 d . . .
F21 F 0.6865(2) 0.3990(3) 0.35339(16) 0.0524(11) Uani 1 1 d . . .
F22 F 0.6523(2) 0.4935(3) 0.31743(16) 0.0566(12) Uani 1 1 d . . .
F23 F 0.5979(2) 0.4555(3) 0.36781(18) 0.0584(12) Uani 1 1 d . . .
F24 F 0.6506(2) 0.5593(2) 0.37775(15) 0.0498(10) Uani 1 1 d . . .
F25 F 0.7314(2) 0.5156(3) 0.36257(17) 0.0549(12) Uani 1 1 d . . .
F26 F 0.7003(2) 0.4487(3) 0.41485(16) 0.0586(13) Uani 1 1 d . . .
F31 F 0.8497(2) 0.6201(3) 0.36556(16) 0.0572(12) Uani 1 1 d . . .
F32 F 0.9262(3) 0.6468(3) 0.33297(16) 0.0574(12) Uani 1 1 d . . .
F33 F 0.9089(2) 0.6608(3) 0.43249(15) 0.0544(12) Uani 1 1 d . . .
F34 F 0.9807(2) 0.6921(3) 0.39211(17) 0.0567(13) Uani 1 1 d . . .
F35 F 0.9327(2) 0.5805(2) 0.39081(16) 0.0499(11) Uani 1 1 d . . .
F36 F 0.8855(2) 0.7405(3) 0.36816(17) 0.0570(12) Uani 1 1 d . . .
F41 F 0.5765(2) 0.7159(3) 0.61872(16) 0.0586(13) Uani 1 1 d . . .
F42 F 0.5845(2) 0.7955(3) 0.56390(16) 0.0566(12) Uani 1 1 d . . .
F43 F 0.6113(2) 0.8755(3) 0.60769(17) 0.0577(12) Uani 1 1 d . . .
F44 F 0.6080(2) 0.8075(2) 0.66659(16) 0.0516(11) Uani 1 1 d . . .
F45 F 0.6763(2) 0.7846(3) 0.62223(18) 0.0627(14) Uani 1 1 d . . .
F46 F 0.5296(2) 0.7991(3) 0.61669(16) 0.0531(11) Uani 1 1 d . . .
N1 N 0.3883(3) 0.2124(3) 0.6504(2) 0.0458(16) Uani 1 1 d . . .
N2 N 0.4658(3) 0.1111(3) 0.6482(2) 0.0425(15) Uani 1 1 d . . .
N3 N 0.4903(3) 0.3673(3) 0.5472(2) 0.0403(14) Uani 1 1 d . . .
N4 N 0.5731(3) 0.2702(4) 0.5446(2) 0.0430(15) Uani 1 1 d . . .
N5 N 0.4851(3) 0.3216(3) 0.6768(2) 0.0452(16) Uani 1 1 d . . .
N6 N 0.5126(3) 0.3644(3) 0.6472(2) 0.0441(15) Uani 1 1 d . . .
N7 N 0.5726(3) 0.2158(3) 0.6741(2) 0.0384(13) Uani 1 1 d . . .
N8 N 0.6022(3) 0.2592(4) 0.6462(2) 0.0497(18) Uani 1 1 d . . .
N9 N 0.7928(3) 0.6081(3) 0.5535(2) 0.0393(14) Uani 1 1 d . . .
N10 N 0.8779(3) 0.5115(3) 0.54829(19) 0.0353(13) Uani 1 1 d . . .
N11 N 0.9665(3) 0.7431(3) 0.66153(18) 0.0377(13) Uani 1 1 d . . .
N12 N 1.0434(3) 0.6306(3) 0.66609(19) 0.0366(13) Uani 1 1 d . . .
N13 N 0.8207(3) 0.6023(3) 0.65390(18) 0.0354(13) Uani 1 1 d . . .
N14 N 0.8639(3) 0.6444(3) 0.6824(2) 0.0463(16) Uani 1 1 d . . .
N15 N 0.9017(3) 0.4935(3) 0.64915(18) 0.0357(13) Uani 1 1 d . . .
N16 N 0.9425(3) 0.5289(3) 0.6850(2) 0.0408(14) Uani 1 1 d . . .
O1 O 0.6719(7) 0.9938(8) 0.6567(5) 0.058(4) Uani 0.40 1 d P . .
H1G H 0.6533 0.9528 0.6568 0.070 Uiso 0.40 1 d PR . .
H1F H 0.6862 0.9983 0.6325 0.070 Uiso 0.40 1 d PR . .
O2 O 0.2747(7) 0.1298(7) 0.5118(4) 0.045(3) Uani 0.40 1 d P . .
H2A H 0.2702 0.1224 0.4836 0.054 Uiso 0.40 1 d PR . .
H2C H 0.2385 0.1308 0.5193 0.054 Uiso 0.40 1 d PR . .
O3 O 0.6059(6) 0.2296(7) 0.8517(4) 0.045(3) Uani 0.40 1 d P . .
H3A H 0.6397 0.2435 0.8690 0.054 Uiso 0.40 1 d PR . .
H3B H 0.5763 0.2262 0.8667 0.054 Uiso 0.40 1 d PR . .
O4 O 0.9476(6) 0.2371(7) 0.4597(5) 0.046(3) Uani 0.40 1 d P . .
H4A H 0.9553 0.2790 0.4498 0.055 Uiso 0.40 1 d PR . .
H4B H 0.9783 0.2239 0.4801 0.055 Uiso 0.40 1 d PR . .
O5 O 0.4577(6) 0.1563(8) 0.5268(5) 0.050(3) Uani 0.40 1 d P . .
H5A H 0.4644 0.1631 0.5003 0.060 Uiso 0.40 1 d PR . .
H5B H 0.4563 0.1107 0.5320 0.060 Uiso 0.40 1 d PR . .
O6 O 0.0296(7) 0.6850(8) 0.9441(5) 0.053(4) Uani 0.40 1 d P . .
H6D H 0.0494 0.6618 0.9267 0.063 Uiso 0.40 1 d PR . .
H6A H -0.0099 0.6763 0.9367 0.063 Uiso 0.40 1 d PR . .
O7 O 0.7527(6) 0.3551(7) 0.4938(4) 0.044(3) Uani 0.40 1 d P . .
H7A H 0.7536 0.3568 0.4658 0.053 Uiso 0.40 1 d PR . .
H7C H 0.7853 0.3327 0.5076 0.053 Uiso 0.40 1 d PR . .
O8 O 0.1241(7) 0.1005(7) 0.6096(4) 0.049(3) Uani 0.40 1 d P . .
H8A H 0.1048 0.0665 0.5934 0.059 Uiso 0.40 1 d PR . .
H8C H 0.1030 0.1399 0.6047 0.059 Uiso 0.40 1 d PR . .
O9 O 0.2665(7) 0.0860(8) 0.2504(5) 0.061(4) Uani 0.40 1 d P . .
H9D H 0.2720 0.0989 0.2779 0.073 Uiso 0.40 1 d PR . .
H9B H 0.3014 0.0891 0.2411 0.073 Uiso 0.40 1 d PR . .
O10 O 0.7959(7) 0.8889(7) 0.6818(5) 0.051(3) Uani 0.40 1 d P . .
H10D H 0.7608 0.9081 0.6696 0.062 Uiso 0.40 1 d PR . .
H10B H 0.8002 0.8913 0.7103 0.062 Uiso 0.40 1 d PR . .
O11 O 0.8436(7) 0.2430(8) 0.5358(5) 0.053(4) Uani 0.40 1 d P . .
H11A H 0.8787 0.2386 0.5270 0.064 Uiso 0.40 1 d PR . .
H11C H 0.8134 0.2345 0.5139 0.064 Uiso 0.40 1 d PR . .
O12 O 0.1236(8) 0.2136(8) 0.4791(5) 0.060(4) Uani 0.40 1 d P . .
H12B H 0.1410 0.1989 0.5051 0.072 Uiso 0.40 1 d PR . .
H12C H 0.0942 0.1842 0.4679 0.072 Uiso 0.40 1 d PR . .
O13 O 0.7702(8) 1.0027(8) 0.5743(4) 0.057(4) Uani 0.40 1 d P . .
H13B H 0.7718 0.9564 0.5722 0.069 Uiso 0.40 1 d PR . .
H13D H 0.8067 1.0189 0.5861 0.069 Uiso 0.40 1 d PR . .
O14 O 0.9487(6) 0.5290(6) 0.9760(4) 0.038(3) Uani 0.40 1 d P . .
H14B H 0.9869 0.5427 0.9780 0.046 Uiso 0.40 1 d PR . .
H14D H 0.9446 0.5073 1.0002 0.046 Uiso 0.40 1 d PR . .
O15 O 0.4396(6) 1.0046(7) 0.4614(5) 0.050(3) Uani 0.40 1 d P . .
H15B H 0.4542 1.0133 0.4376 0.060 Uiso 0.40 1 d PR . .
H15C H 0.4413 0.9590 0.4666 0.060 Uiso 0.40 1 d PR . .
P1 P 0.78395(11) 0.12141(13) 0.42433(7) 0.0496(5) Uani 1 1 d . . .
P2 P 0.66793(10) 0.47865(12) 0.36819(7) 0.0478(5) Uani 1 1 d . . .
P3 P 0.91227(10) 0.66060(12) 0.38189(7) 0.0446(5) Uani 1 1 d . . .
P4 P 0.60170(12) 0.79259(12) 0.61525(8) 0.0536(5) Uani 1 1 d . . .
Pt1 Pt 0.480703(15) 0.215935(17) 0.664784(10) 0.04457(8) Uani 1 1 d . . .
Pt2 Pt 0.547398(16) 0.312810(18) 0.597192(11) 0.04906(9) Uani 1 1 d . . .
Pt3 Pt 0.849289(16) 0.553907(18) 0.601795(11) 0.04910(9) Uani 1 1 d . . .
Pt4 Pt 0.953743(15) 0.634754(18) 0.675213(11) 0.04737(9) Uani 1 1 d . . .

loop_
_atom_site_aniso_label
_atom_site_aniso_U_11
_atom_site_aniso_U_22
_atom_site_aniso_U_33
_atom_site_aniso_U_23
_atom_site_aniso_U_13
_atom_site_aniso_U_12
C1 0.035(4) 0.056(5) 0.039(4) 0.022(3) 0.010(3) 0.006(3)
C2 0.037(4) 0.054(5) 0.037(4) 0.013(3) 0.001(3) 0.009(3)
C3 0.044(4) 0.063(5) 0.038(4) 0.010(3) 0.026(3) -0.014(4)
C4 0.044(4) 0.057(5) 0.039(4) 0.006(4) 0.007(3) -0.010(4)
C5 0.030(4) 0.055(5) 0.043(4) -0.004(3) 0.011(3) -0.013(3)
C6 0.052(5) 0.034(4) 0.041(4) 0.018(3) 0.003(3) 0.010(3)
C7 0.041(4) 0.046(4) 0.036(4) 0.014(3) -0.001(3) -0.012(3)
C8 0.073(6) 0.042(4) 0.053(5) -0.016(4) 0.027(4) -0.011(4)
C9 0.040(4) 0.059(5) 0.052(5) -0.005(4) 0.031(4) 0.003(4)
C10 0.050(4) 0.035(4) 0.033(3) 0.005(3) 0.015(3) -0.011(3)
C11 0.043(4) 0.047(4) 0.021(3) 0.003(3) 0.005(3) -0.028(3)
C12 0.054(5) 0.031(3) 0.035(4) 0.000(3) 0.002(3) -0.006(3)
C13 0.039(4) 0.041(4) 0.044(4) 0.017(3) 0.016(3) -0.001(3)
C14 0.055(5) 0.046(4) 0.036(4) -0.005(3) 0.007(3) 0.002(4)
C15 0.052(5) 0.043(4) 0.042(4) 0.009(3) 0.005(3) 0.005(3)
C16 0.041(4) 0.044(4) 0.050(5) 0.000(3) -0.007(3) 0.003(3)
C17 0.030(4) 0.057(5) 0.035(4) -0.008(3) -0.015(3) -0.006(3)
C18 0.054(5) 0.057(5) 0.033(4) -0.019(4) -0.002(3) -0.016(4)
C19 0.093(8) 0.052(5) 0.042(5) 0.007(4) 0.012(5) -0.006(5)
C20 0.060(5) 0.054(5) 0.045(5) 0.016(4) 0.010(4) -0.008(4)
C21 0.075(6) 0.042(4) 0.050(5) 0.001(4) 0.002(4) -0.005(4)
C22 0.032(4) 0.048(4) 0.047(4) 0.007(3) 0.004(3) 0.000(3)
C23 0.031(3) 0.039(4) 0.025(3) 0.012(3) 0.006(3) 0.011(3)
C24 0.048(4) 0.037(4) 0.027(3) 0.017(3) -0.007(3) -0.001(3)
C25 0.047(4) 0.034(4) 0.038(4) 0.013(3) 0.004(3) -0.004(3)
C26 0.055(5) 0.060(5) 0.056(5) 0.021(4) 0.003(4) -0.019(4)
C27 0.044(4) 0.057(5) 0.049(5) 0.027(4) -0.012(4) -0.011(4)
C28 0.045(4) 0.058(5) 0.046(4) 0.025(4) -0.020(4) -0.012(4)
C29 0.041(4) 0.049(4) 0.052(5) 0.012(4) -0.018(4) -0.013(3)
C30 0.048(5) 0.048(4) 0.051(5) 0.012(4) -0.018(4) -0.013(4)
C31 0.054(5) 0.047(4) 0.038(4) -0.019(3) 0.016(3) -0.023(4)
C32 0.036(4) 0.041(4) 0.034(4) -0.016(3) 0.007(3) -0.019(3)
C33 0.033(4) 0.036(4) 0.060(5) -0.022(3) 0.013(3) -0.015(3)
C34 0.030(4) 0.067(5) 0.048(4) -0.023(4) 0.006(3) -0.012(4)
C35 0.060(5) 0.061(5) 0.048(5) -0.019(4) -0.006(4) -0.039(4)
C36 0.031(3) 0.047(4) 0.015(3) 0.007(3) -0.007(2) -0.011(3)
C37 0.039(4) 0.044(4) 0.032(3) 0.001(3) -0.007(3) -0.008(3)
C38 0.028(4) 0.050(4) 0.046(4) 0.005(3) -0.007(3) -0.021(3)
C39 0.038(4) 0.032(3) 0.041(4) -0.007(3) -0.016(3) -0.008(3)
C40 0.044(4) 0.049(4) 0.038(4) -0.005(3) -0.021(3) -0.015(3)
C41 0.036(4) 0.040(4) 0.049(4) -0.002(3) -0.002(3) -0.002(3)
C42 0.049(4) 0.037(4) 0.043(4) -0.010(3) 0.012(3) 0.007(3)
C43 0.062(5) 0.033(4) 0.033(4) 0.005(3) 0.011(3) 0.001(3)
C44 0.051(4) 0.024(3) 0.039(4) -0.016(3) -0.020(3) 0.006(3)
C45 0.052(5) 0.045(4) 0.033(4) -0.007(3) -0.003(3) 0.021(3)
C46 0.033(4) 0.035(4) 0.054(5) -0.015(3) 0.000(3) 0.008(3)
C47 0.036(4) 0.048(4) 0.058(5) 0.014(4) 0.020(3) 0.012(3)
C48 0.035(4) 0.053(5) 0.048(4) -0.008(4) 0.001(3) 0.016(3)
C49 0.051(5) 0.043(4) 0.048(5) 0.012(4) 0.000(4) -0.009(4)
C50 0.057(5) 0.043(4) 0.030(4) 0.007(3) 0.001(3) 0.006(3)
C51 0.041(4) 0.056(5) 0.066(5) 0.037(4) 0.021(4) 0.023(4)
C52 0.023(3) 0.074(5) 0.046(4) 0.023(4) -0.007(3) 0.010(3)
C53 0.036(4) 0.040(4) 0.022(3) 0.010(3) 0.002(3) 0.000(3)
C54 0.052(5) 0.036(4) 0.039(4) 0.027(3) -0.001(3) 0.004(3)
C55 0.045(4) 0.032(3) 0.040(4) 0.017(3) -0.008(3) 0.009(3)
C56 0.036(4) 0.048(4) 0.058(5) 0.014(4) 0.012(3) 0.012(3)
C57 0.040(4) 0.057(4) 0.017(3) 0.010(3) -0.007(3) 0.003(3)
C58 0.033(4) 0.042(4) 0.026(3) 0.017(3) -0.003(3) 0.003(3)
C59 0.025(3) 0.061(5) 0.036(4) 0.012(3) -0.002(3) 0.000(3)
C60 0.060(6) 0.054(5) 0.073(6) -0.012(4) 0.001(5) 0.008(4)
C61 0.054(5) 0.051(4) 0.042(4) -0.004(4) -0.033(4) 0.002(4)
C62 0.035(4) 0.062(5) 0.081(6) 0.034(5) 0.018(4) 0.024(4)
C63 0.027(4) 0.055(4) 0.052(5) -0.002(4) 0.003(3) 0.005(3)
C64 0.045(4) 0.049(4) 0.049(5) 0.005(4) -0.001(4) 0.020(4)
C65 0.030(4) 0.054(4) 0.037(4) 0.007(3) -0.001(3) 0.001(3)
C66 0.048(4) 0.041(4) 0.040(4) 0.005(3) -0.007(3) 0.014(3)
C67 0.051(4) 0.032(3) 0.031(3) 0.019(3) 0.015(3) -0.005(3)
C68 0.049(5) 0.048(4) 0.047(5) 0.004(4) 0.004(4) 0.006(4)
C69 0.038(4) 0.058(5) 0.031(4) 0.004(3) 0.011(3) 0.003(3)
C70 0.061(5) 0.035(4) 0.042(4) 0.008(3) 0.012(4) 0.008(3)
C71 0.042(4) 0.039(4) 0.038(4) -0.006(3) 0.001(3) -0.012(3)
C72 0.059(5) 0.037(4) 0.041(4) 0.014(3) 0.007(4) -0.003(3)
C73 0.032(3) 0.042(4) 0.025(3) 0.010(3) -0.006(3) 0.002(3)
C74 0.058(5) 0.036(4) 0.047(4) -0.006(3) 0.023(4) -0.005(3)
C75 0.051(5) 0.047(4) 0.025(3) 0.008(3) -0.001(3) -0.016(3)
C76 0.045(4) 0.033(3) 0.028(3) -0.003(3) 0.008(3) -0.017(3)
C77 0.048(4) 0.043(4) 0.017(3) 0.000(3) -0.003(3) -0.020(3)
C78 0.049(4) 0.032(3) 0.033(4) -0.007(3) 0.002(3) -0.010(3)
C79 0.041(4) 0.041(4) 0.039(4) -0.003(3) -0.001(3) -0.013(3)
C80 0.041(4) 0.051(5) 0.045(4) -0.005(4) -0.004(3) -0.017(3)
C81 0.051(5) 0.047(4) 0.040(4) -0.018(3) 0.030(3) -0.006(3)
C82 0.033(3) 0.043(4) 0.025(3) -0.016(3) -0.011(3) -0.010(3)
F11 0.044(3) 0.052(3) 0.060(3) 0.010(2) 0.009(2) 0.000(2)
F12 0.069(4) 0.062(3) 0.066(3) 0.019(3) -0.009(3) -0.005(3)
F13 0.055(3) 0.059(3) 0.048(3) 0.016(2) 0.003(2) 0.005(2)
F14 0.072(3) 0.056(3) 0.056(3) 0.010(2) 0.018(3) -0.010(2)
F15 0.043(2) 0.053(3) 0.048(2) 0.004(2) 0.0128(19) -0.005(2)
F16 0.049(3) 0.060(3) 0.046(3) 0.019(2) 0.011(2) 0.013(2)
F21 0.034(2) 0.068(3) 0.060(3) 0.014(2) 0.022(2) -0.009(2)
F22 0.060(3) 0.067(3) 0.047(3) 0.006(2) 0.020(2) 0.014(2)
F23 0.058(3) 0.049(3) 0.072(3) 0.016(2) 0.023(3) 0.003(2)
F24 0.051(3) 0.053(3) 0.048(2) 0.006(2) 0.015(2) -0.009(2)
F25 0.048(3) 0.050(3) 0.068(3) 0.013(2) 0.015(2) -0.002(2)
F26 0.062(3) 0.063(3) 0.044(3) 0.014(2) -0.005(2) -0.003(2)
F31 0.058(3) 0.063(3) 0.047(3) 0.004(2) -0.001(2) -0.010(2)
F32 0.066(3) 0.057(3) 0.054(3) 0.021(2) 0.025(2) 0.013(2)
F33 0.064(3) 0.054(3) 0.047(3) -0.009(2) 0.014(2) -0.025(2)
F34 0.046(3) 0.053(3) 0.066(3) 0.028(2) -0.001(2) -0.006(2)
F35 0.049(3) 0.039(2) 0.058(3) 0.008(2) 0.001(2) -0.0065(19)
F36 0.058(3) 0.051(3) 0.064(3) 0.011(2) 0.017(2) 0.013(2)
F41 0.060(3) 0.056(3) 0.051(3) -0.013(2) -0.012(2) -0.004(2)
F42 0.054(3) 0.067(3) 0.054(3) 0.005(2) 0.022(2) 0.010(2)
F43 0.053(3) 0.058(3) 0.065(3) 0.004(2) 0.018(2) -0.006(2)
F44 0.062(3) 0.044(2) 0.051(3) -0.017(2) 0.017(2) -0.002(2)
F45 0.054(3) 0.065(3) 0.070(3) -0.032(3) 0.014(2) 0.006(2)
F46 0.052(3) 0.054(3) 0.054(3) -0.017(2) 0.014(2) 0.004(2)
N1 0.061(4) 0.037(3) 0.036(3) 0.018(3) 0.000(3) -0.008(3)
N2 0.045(4) 0.032(3) 0.049(4) 0.018(3) 0.007(3) -0.010(3)
N3 0.043(3) 0.044(3) 0.032(3) 0.012(3) 0.002(2) -0.017(3)
N4 0.033(3) 0.054(4) 0.043(3) 0.016(3) 0.010(3) -0.008(3)
N5 0.030(3) 0.047(4) 0.052(4) 0.018(3) -0.007(3) -0.010(3)
N6 0.052(4) 0.043(3) 0.035(3) 0.023(3) 0.001(3) -0.010(3)
N7 0.035(3) 0.029(3) 0.050(4) 0.014(3) 0.004(3) 0.003(2)
N8 0.019(3) 0.066(4) 0.058(4) 0.019(3) -0.008(3) -0.015(3)
N9 0.034(3) 0.044(3) 0.037(3) -0.007(3) -0.001(2) -0.016(3)
N10 0.029(3) 0.042(3) 0.034(3) -0.001(2) 0.002(2) -0.019(2)
N11 0.048(4) 0.045(3) 0.021(3) -0.008(2) 0.008(2) -0.003(3)
N12 0.032(3) 0.043(3) 0.030(3) 0.004(2) -0.006(2) 0.005(2)
N13 0.033(3) 0.037(3) 0.027(3) 0.007(2) -0.015(2) -0.012(2)
N14 0.046(4) 0.044(4) 0.050(4) -0.016(3) 0.013(3) -0.020(3)
N15 0.041(3) 0.041(3) 0.024(3) -0.013(2) 0.005(2) -0.008(3)
N16 0.039(3) 0.036(3) 0.042(3) -0.009(3) -0.004(3) -0.013(3)
O1 0.049(8) 0.061(9) 0.054(9) 0.018(7) -0.017(7) 0.015(7)
O2 0.052(8) 0.047(7) 0.040(7) -0.015(6) 0.019(6) -0.008(6)
O3 0.031(7) 0.065(9) 0.040(7) 0.006(6) 0.012(5) 0.014(6)
O4 0.031(6) 0.042(7) 0.066(9) -0.031(6) 0.014(6) 0.009(5)
O5 0.044(8) 0.056(8) 0.048(8) 0.011(6) 0.003(6) -0.015(6)
O6 0.045(8) 0.064(9) 0.044(8) 0.006(7) -0.006(6) -0.018(7)
O7 0.040(7) 0.063(8) 0.034(6) 0.011(6) 0.021(5) 0.009(6)
O8 0.074(10) 0.035(7) 0.043(7) 0.022(6) 0.023(7) -0.003(6)
O9 0.055(9) 0.078(10) 0.043(8) -0.013(7) -0.008(7) 0.026(8)
O10 0.044(8) 0.052(8) 0.061(9) 0.015(7) 0.016(7) -0.004(6)
O11 0.046(8) 0.054(8) 0.051(8) -0.006(7) -0.011(6) -0.001(6)
O12 0.077(11) 0.049(8) 0.058(9) -0.003(7) 0.023(8) 0.026(7)
O13 0.073(10) 0.064(9) 0.029(7) 0.010(6) -0.005(6) -0.013(8)
O14 0.053(8) 0.031(6) 0.036(6) 0.003(5) 0.023(6) -0.007(5)
O15 0.048(8) 0.037(7) 0.068(9) 0.021(6) 0.017(7) 0.004(6)
P1 0.0499(12) 0.0558(12) 0.0453(11) 0.0080(10) 0.0142(9) 0.0108(10)
P2 0.0406(11) 0.0516(11) 0.0453(11) 0.0080(9) -0.0073(8) -0.0094(9)
P3 0.0458(11) 0.0478(11) 0.0398(10) 0.0184(9) 0.0070(8) 0.0056(9)
P4 0.0620(14) 0.0477(12) 0.0557(13) 0.0094(10) 0.0232(11) 0.0205(10)
Pt1 0.04545(17) 0.04681(17) 0.04338(16) 0.01884(13) 0.01326(12) -0.01366(13)
Pt2 0.04565(17) 0.04813(18) 0.05097(18) 0.01512(14) 0.00277(13) -0.01788(14)
Pt3 0.05066(19) 0.05169(18) 0.04257(17) -0.00217(14) 0.00261(13) -0.01084(14)
Pt4 0.04534(17) 0.05029(18) 0.04250(17) -0.00620(13) -0.00209(13) -0.01279(13)

loop_
_atom_type_symbol
_atom_type_description
_atom_type_scat_dispersion_real
_atom_type_scat_dispersion_imag
_atom_type_scat_source
C C 0.0033 0.0016 'International Tables Vol C Tables 4.2.6.8 and 6.1.1.4'
H H 0.0000 0.0000 'International Tables Vol C Tables 4.2.6.8 and 6.1.1.4'
N N 0.0061 0.0033 'International Tables Vol C Tables 4.2.6.8 and 6.1.1.4'
O O 0.0106 0.0060 'International Tables Vol C Tables 4.2.6.8 and 6.1.1.4'
Pt Pt -1.7033 8.3905 'International Tables Vol C Tables 4.2.6.8 and 6.1.1.4'
P P 0.1023 0.0942 'International Tables Vol C Tables 4.2.6.8 and 6.1.1.4'
F F 0.0171 0.0103 'International Tables Vol C Tables 4.2.6.8 and 6.1.1.4'

loop_
_geom_angle_atom_site_label_1
_geom_angle_atom_site_label_2
_geom_angle_atom_site_label_3
_geom_angle
_geom_angle_site_symmetry_1
_geom_angle_site_symmetry_3
_geom_angle_publ_flag
C2 C1 N1 118.7(7) . . ?
C2 C1 H1 120.7 . . ?
N1 C1 H1 120.7 . . ?
C3 C2 C1 123.3(8) . . ?
C3 C2 H2 118.4 . . ?
C1 C2 H2 118.4 . . ?
C2 C3 C4 118.4(7) . . ?
C2 C3 H3 120.8 . . ?
C4 C3 H3 120.8 . . ?
C5 C4 C3 121.4(8) . . ?
C5 C4 H4 119.3 . . ?
C3 C4 H4 119.3 . . ?
C4 C5 C6 124.6(7) . . ?
C4 C5 N1 119.0(7) . . ?
C6 C5 N1 116.2(6) . . ?
N2 C6 C5 112.2(6) . . ?
N2 C6 C7 120.4(7) . . ?
C5 C6 C7 126.9(7) . . ?
C6 C7 C8 118.9(7) . . ?
C6 C7 H7 120.6 . . ?
C8 C7 H7 120.6 . . ?
C9 C8 C7 120.5(7) . . ?
C9 C8 H8 119.8 . . ?
C7 C8 H8 119.8 . . ?
C10 C9 C8 118.6(7) . . ?
C10 C9 H9 120.7 . . ?
C8 C9 H9 120.7 . . ?
C9 C10 N2 119.8(6) . . ?
C9 C10 H10 120.1 . . ?
N2 C10 H10 120.1 . . ?
N3 C11 C12 125.6(6) . . ?
N3 C11 H11 117.2 . . ?
C12 C11 H11 117.2 . . ?
C13 C12 C11 113.2(7) . . ?
C13 C12 H12 123.4 . . ?
C11 C12 H12 123.4 . . ?
C14 C13 C12 122.5(8) . . ?
C14 C13 H13 118.8 . . ?
C12 C13 H13 118.8 . . ?
C13 C14 C15 118.5(8) . . ?
C13 C14 H14 120.8 . . ?
C15 C14 H14 120.8 . . ?
N3 C15 C14 118.8(7) . . ?
N3 C15 C16 117.3(6) . . ?
C14 C15 C16 123.7(8) . . ?
C15 C16 N4 112.2(7) . . ?
C15 C16 C17 129.5(7) . . ?
N4 C16 C17 118.1(6) . . ?
C18 C17 C16 121.4(7) . . ?
C18 C17 H17 119.3 . . ?
C16 C17 H17 119.3 . . ?
C17 C18 C19 120.6(8) . . ?
C17 C18 H18 119.7 . . ?
C19 C18 H18 119.7 . . ?
C20 C19 C18 119.9(9) . . ?
C20 C19 H19 120.0 . . ?
C18 C19 H19 120.0 . . ?
C19 C20 N4 118.1(7) . . ?
C19 C20 H20 121.0 . . ?
N4 C20 H20 121.0 . . ?
C22 C21 H21A 109.5 . . ?
C22 C21 H21B 109.5 . . ?
H21A C21 H21B 109.5 . . ?
C22 C21 H21C 109.5 . . ?
H21A C21 H21C 109.5 . . ?
H21B C21 H21C 109.5 . . ?
N5 C22 C23 106.1(6) . . ?
N5 C22 C21 123.1(6) . . ?
C23 C22 C21 130.7(7) . . ?
C24 C23 C22 108.0(6) . . ?
C24 C23 C41 123.2(7) . . ?
C22 C23 C41 128.7(6) . . ?
N6 C24 C23 108.6(5) . . ?
N6 C24 C25 113.1(6) . . ?
C23 C24 C25 138.2(7) . . ?
C24 C25 H25A 109.5 . . ?
C24 C25 H25B 109.5 . . ?
H25A C25 H25B 109.5 . . ?
C24 C25 H25C 109.5 . . ?
H25A C25 H25C 109.5 . . ?
H25B C25 H25C 109.5 . . ?
C27 C26 H26A 109.5 . . ?
C27 C26 H26B 109.5 . . ?
H26A C26 H26B 109.5 . . ?
C27 C26 H26C 109.5 . . ?
H26A C26 H26C 109.5 . . ?
H26B C26 H26C 109.5 . . ?
C28 C27 N7 109.0(6) . . ?
C28 C27 C26 124.6(7) . . ?
N7 C27 C26 125.9(6) . . ?
C27 C28 C29 107.2(6) . . ?
C27 C28 C52 124.1(6) . . ?
C29 C28 C52 128.6(7) . . ?
N8 C29 C28 106.9(6) . . ?
N8 C29 C30 119.0(6) . . ?
C28 C29 C30 133.9(7) . . ?
C29 C30 H30A 109.5 . . ?
C29 C30 H30B 109.5 . . ?
H30A C30 H30B 109.5 . . ?
C29 C30 H30C 109.5 . . ?
H30A C30 H30C 109.5 . . ?
H30B C30 H30C 109.5 . . ?
C32 C31 H31A 109.5 . . ?
C32 C31 H31B 109.5 . . ?
H31A C31 H31B 109.5 . . ?
C32 C31 H31C 109.5 . . ?
H31A C31 H31C 109.5 . . ?
H31B C31 H31C 109.5 . . ?
N13 C32 C33 105.2(5) . . ?
N13 C32 C31 123.6(5) . . ?
C33 C32 C31 131.2(7) . . ?
C34 C33 C32 108.2(7) . . ?
C34 C33 C48 124.5(7) . . ?
C32 C33 C48 125.5(6) . . ?
C33 C34 N14 110.9(6) . . ?
C33 C34 C35 135.4(8) . . ?
N14 C34 C35 113.7(6) . . ?
C34 C35 H35A 109.5 . . ?
C34 C35 H35B 109.5 . . ?
H35A C35 H35B 109.5 . . ?
C34 C35 H35C 109.5 . . ?
H35A C35 H35C 109.5 . . ?
H35B C35 H35C 109.5 . . ?
C37 C36 H36A 109.5 . . ?
C37 C36 H36B 109.5 . . ?
H36A C36 H36B 109.5 . . ?
C37 C36 H36C 109.5 . . ?
H36A C36 H36C 109.5 . . ?
H36B C36 H36C 109.5 . . ?
C38 C37 N15 105.4(5) . . ?
C38 C37 C36 132.9(7) . . ?
N15 C37 C36 121.5(5) . . ?
C39 C38 C37 110.4(7) . . ?
C39 C38 C59 122.2(6) . . ?
C37 C38 C59 127.3(6) . . ?
C38 C39 N16 108.0(5) . . ?
C38 C39 C40 137.3(7) . . ?
N16 C39 C40 114.7(6) . . ?
C39 C40 H40A 109.5 . . ?
C39 C40 H40B 109.5 . . ?
H40A C40 H40B 109.5 . . ?
C39 C40 H40C 109.5 . . ?
H40A C40 H40C 109.5 . . ?
H40B C40 H40C 109.5 . . ?
C23 C41 C42 114.3(6) . . ?
C23 C41 H41A 108.7 . . ?
C42 C41 H41A 108.7 . . ?
C23 C41 H41B 108.7 . . ?
C42 C41 H41B 108.7 . . ?
H41A C41 H41B 107.6 . . ?
C47 C42 C43 120.8(7) . . ?
C47 C42 C41 118.7(7) . . ?
C43 C42 C41 120.4(7) . . ?
C44 C43 C42 119.7(7) . . ?
C44 C43 C49 121.4(7) . . ?
C42 C43 C49 118.9(7) . . ?
C43 C44 C45 121.1(7) . . ?
C43 C44 H44 119.5 . . ?
C45 C44 H44 119.5 . . ?
C44 C45 C46 122.3(8) . . ?
C44 C45 C50 118.5(6) . . ?
C46 C45 C50 119.1(7) . . ?
C45 C46 C47 115.8(7) . . ?
C45 C46 C48 114.4(7) . . ?
C47 C46 C48 129.7(7) . . ?
C42 C47 C46 120.1(7) . . ?
C42 C47 C51 119.2(6) . . ?
C46 C47 C51 120.6(6) . . ?
C46 C48 C33 121.3(6) . . ?
C46 C48 H48A 107.0 . . ?
C33 C48 H48A 107.0 . . ?
C46 C48 H48B 107.0 . . ?
C33 C48 H48B 107.0 . . ?
H48A C48 H48B 106.7 . . ?
C43 C49 H49A 109.5 . . ?
C43 C49 H49B 109.5 . . ?
H49A C49 H49B 109.5 . . ?
C43 C49 H49C 109.5 . . ?
H49A C49 H49C 109.5 . . ?
H49B C49 H49C 109.5 . . ?
C45 C50 H50A 109.5 . . ?
C45 C50 H50B 109.5 . . ?
H50A C50 H50B 109.5 . . ?
C45 C50 H50C 109.5 . . ?
H50A C50 H50C 109.5 . . ?
H50B C50 H50C 109.5 . . ?
C47 C51 H51A 109.5 . . ?
C47 C51 H51C 109.5 . . ?
H51A C51 H51C 109.5 . . ?
C47 C51 H51B 109.5 . . ?
H51A C51 H51B 109.5 . . ?
H51C C51 H51B 109.5 . . ?
C53 C52 C28 112.3(6) . . ?
C53 C52 H52A 109.2 . . ?
C28 C52 H52A 109.2 . . ?
C53 C52 H52B 109.2 . . ?
C28 C52 H52B 109.2 . . ?
H52A C52 H52B 107.9 . . ?
C58 C53 C54 122.3(7) . . ?
C58 C53 C52 123.9(7) . . ?
C54 C53 C52 113.8(7) . . ?
C55 C54 C53 118.3(7) . . ?
C55 C54 C61 114.7(7) . . ?
C53 C54 C61 127.0(8) . . ?
C56 C55 C54 118.9(7) . . ?
C56 C55 H55 120.5 . . ?
C54 C55 H55 120.5 . . ?
C57 C56 C55 122.4(7) . . ?
C57 C56 C62 122.3(8) . . ?
C55 C56 C62 115.3(8) . . ?
C56 C57 C58 119.8(7) . . ?
C56 C57 C59 123.6(7) . . ?
C58 C57 C59 116.1(7) . . ?
C53 C58 C57 118.3(7) . . ?
C53 C58 C60 121.2(7) . . ?
C57 C58 C60 120.5(7) . . ?
C57 C59 C38 117.2(5) . . ?
C57 C59 H59A 108.0 . . ?
C38 C59 H59A 108.0 . . ?
C57 C59 H59B 108.0 . . ?
C38 C59 H59B 108.0 . . ?
H59A C59 H59B 107.2 . . ?
C58 C60 H60B 109.5 . . ?
C58 C60 H60C 109.5 . . ?
H60B C60 H60C 109.5 . . ?
C58 C60 H60A 109.5 . . ?
H60B C60 H60A 109.5 . . ?
H60C C60 H60A 109.5 . . ?
C54 C61 H61A 109.5 . . ?
C54 C61 H61B 109.5 . . ?
H61A C61 H61B 109.5 . . ?
C54 C61 H61C 109.5 . . ?
H61A C61 H61C 109.5 . . ?
H61B C61 H61C 109.5 . . ?
C56 C62 H62A 109.5 . . ?
C56 C62 H62B 109.5 . . ?
H62A C62 H62B 109.5 . . ?
C56 C62 H62C 109.5 . . ?
H62A C62 H62C 109.5 . . ?
H62B C62 H62C 109.5 . . ?
N9 C63 C64 122.1(7) . . ?
N9 C63 H63 118.9 . . ?
C64 C63 H63 118.9 . . ?
C63 C64 C65 116.2(7) . . ?
C63 C64 H64 121.9 . . ?
C65 C64 H64 121.9 . . ?
C66 C65 C64 124.9(7) . . ?
C66 C65 H65 117.6 . . ?
C64 C65 H65 117.6 . . ?
C65 C66 C67 114.2(7) . . ?
C65 C66 H66 122.9 . . ?
C67 C66 H66 122.9 . . ?
N9 C67 C66 123.8(6) . . ?
N9 C67 C68 114.3(6) . . ?
C66 C67 C68 121.7(7) . . ?
C69 C68 N10 119.7(7) . . ?
C69 C68 C67 126.3(7) . . ?
N10 C68 C67 114.0(6) . . ?
C70 C69 C68 120.1(7) . . ?
C70 C69 H69 119.9 . . ?
C68 C69 H69 119.9 . . ?
C69 C70 C71 119.7(7) . . ?
C69 C70 H70 120.2 . . ?
C71 C70 H70 120.2 . . ?
C70 C71 C72 122.0(7) . . ?
C70 C71 H71 119.0 . . ?
C72 C71 H71 119.0 . . ?
N10 C72 C71 115.1(6) . . ?
N10 C72 H72 122.5 . . ?
C71 C72 H72 122.5 . . ?
C74 C73 N11 122.3(7) . . ?
C74 C73 H73 118.8 . . ?
N11 C73 H73 118.8 . . ?
C73 C74 C75 120.4(8) . . ?
C73 C74 H74 119.8 . . ?
C75 C74 H74 119.8 . . ?
C74 C75 C76 119.2(7) . . ?
C74 C75 H75 120.4 . . ?
C76 C75 H75 120.4 . . ?
C75 C76 C77 117.7(7) . . ?
C75 C76 H76 121.1 . . ?
C77 C76 H76 121.1 . . ?
N11 C77 C78 119.9(6) . . ?
N11 C77 C76 118.6(6) . . ?
C78 C77 C76 121.5(7) . . ?
C79 C78 N12 119.4(6) . . ?
C79 C78 C77 127.3(7) . . ?
N12 C78 C77 113.2(6) . . ?
C78 C79 C80 119.2(7) . . ?
C78 C79 H79 120.4 . . ?
C80 C79 H79 120.4 . . ?
C81 C80 C79 123.0(8) . . ?
C81 C80 H80 118.5 . . ?
C79 C80 H80 118.5 . . ?
C80 C81 C82 117.7(8) . . ?
C80 C81 H81 121.1 . . ?
C82 C81 H81 121.1 . . ?
C81 C82 N12 120.7(6) . . ?
C81 C82 H82 119.7 . . ?
N12 C82 H82 119.7 . . ?
C5 N1 C1 119.1(5) . . ?
C5 N1 Pt1 115.5(4) . . ?
C1 N1 Pt1 125.5(4) . . ?
C6 N2 C10 121.6(4) . . ?
C6 N2 Pt1 117.5(4) . . ?
C10 N2 Pt1 120.7(4) . . ?
C11 N3 C15 120.2(5) . . ?
C11 N3 Pt2 126.3(4) . . ?
C15 N3 Pt2 113.5(4) . . ?
C16 N4 C20 121.7(5) . . ?
C16 N4 Pt2 116.9(4) . . ?
C20 N4 Pt2 121.2(4) . . ?
N6 N5 C22 109.5(5) . . ?
N6 N5 Pt1 116.3(5) . . ?
C22 N5 Pt1 130.7(4) . . ?
N5 N6 C24 107.8(5) . . ?
N5 N6 Pt2 118.1(5) . . ?
C24 N6 Pt2 129.5(4) . . ?
N8 N7 C27 107.1(5) . . ?
N8 N7 Pt1 118.6(4) . . ?
C27 N7 Pt1 127.6(4) . . ?
N7 N8 C29 109.5(5) . . ?
N7 N8 Pt2 117.4(4) . . ?
C29 N8 Pt2 129.9(4) . . ?
C63 N9 C67 118.7(5) . . ?
C63 N9 Pt3 125.5(4) . . ?
C67 N9 Pt3 115.8(4) . . ?
C72 N10 C68 123.4(5) . . ?
C72 N10 Pt3 121.4(3) . . ?
C68 N10 Pt3 115.1(4) . . ?
C77 N11 C73 121.8(5) . . ?
C77 N11 Pt4 110.9(4) . . ?
C73 N11 Pt4 127.3(4) . . ?
C78 N12 C82 119.9(5) . . ?
C78 N12 Pt4 115.0(3) . . ?
C82 N12 Pt4 125.0(4) . . ?
N14 N13 C32 110.2(5) . . ?
N14 N13 Pt3 118.0(5) . . ?
C32 N13 Pt3 131.8(3) . . ?
N13 N14 C34 105.5(5) . . ?
N13 N14 Pt4 115.9(5) . . ?
C34 N14 Pt4 137.1(4) . . ?
N16 N15 C37 108.7(5) . . ?
N16 N15 Pt3 118.9(4) . . ?
C37 N15 Pt3 131.0(3) . . ?
C39 N16 N15 107.5(5) . . ?
C39 N16 Pt4 138.4(4) . . ?
N15 N16 Pt4 114.2(4) . . ?
H1G O1 H1F 109.5 . . ?
H2A O2 H2C 109.5 . . ?
H3A O3 H3B 109.5 . . ?
H4A O4 H4B 109.5 . . ?
H5A O5 H5B 109.5 . . ?
H6D O6 H6A 109.5 . . ?
H7A O7 H7C 109.5 . . ?
H8A O8 H8C 109.5 . . ?
H9D O9 H9B 109.5 . . ?
H10D O10 H10B 109.8 . . ?
H11A O11 H11C 109.5 . . ?
H12B O12 H12C 109.5 . . ?
H13B O13 H13D 109.5 . . ?
H14B O14 H14D 109.5 . . ?
H15B O15 H15C 109.5 . . ?
F13 P1 F16 172.8(3) . . ?
F13 P1 F12 75.4(3) . . ?
F16 P1 F12 106.9(3) . . ?
F13 P1 F11 95.8(3) . . ?
F16 P1 F11 91.0(3) . . ?
F12 P1 F11 90.6(3) . . ?
F13 P1 F15 104.3(2) . . ?
F16 P1 F15 73.7(2) . . ?
F12 P1 F15 177.4(3) . . ?
F11 P1 F15 86.9(2) . . ?
F13 P1 F14 87.0(3) . . ?
F16 P1 F14 86.2(3) . . ?
F12 P1 F14 90.9(3) . . ?
F11 P1 F14 177.1(3) . . ?
F15 P1 F14 91.6(3) . . ?
F22 P2 F26 161.8(3) . . ?
F22 P2 F25 81.2(3) . . ?
F26 P2 F25 90.0(3) . . ?
F22 P2 F23 90.6(3) . . ?
F26 P2 F23 100.3(3) . . ?
F25 P2 F23 167.9(2) . . ?
F22 P2 F24 90.1(2) . . ?
F26 P2 F24 104.4(3) . . ?
F25 P2 F24 81.6(2) . . ?
F23 P2 F24 89.7(2) . . ?
F22 P2 F21 84.3(2) . . ?
F26 P2 F21 80.7(3) . . ?
F25 P2 F21 95.6(2) . . ?
F23 P2 F21 92.4(2) . . ?
F24 P2 F21 174.1(2) . . ?
F31 P3 F35 78.5(3) . . ?
F31 P3 F33 96.9(3) . . ?
F35 P3 F33 83.9(3) . . ?
F31 P3 F34 169.2(3) . . ?
F35 P3 F34 95.2(3) . . ?
F33 P3 F34 91.1(3) . . ?
F31 P3 F32 86.0(3) . . ?
F35 P3 F32 85.1(3) . . ?
F33 P3 F32 167.8(3) . . ?
F34 P3 F32 84.7(3) . . ?
F31 P3 F36 96.2(3) . . ?
F35 P3 F36 173.8(3) . . ?
F33 P3 F36 100.0(3) . . ?
F34 P3 F36 89.6(3) . . ?
F32 P3 F36 91.5(3) . . ?
F41 P4 F42 94.6(3) . . ?
F41 P4 F43 166.8(3) . . ?
F42 P4 F43 80.2(3) . . ?
F41 P4 F44 93.4(3) . . ?
F42 P4 F44 165.1(3) . . ?
F43 P4 F44 89.2(3) . . ?
F41 P4 F46 72.6(3) . . ?
F42 P4 F46 88.5(3) . . ?
F43 P4 F46 95.1(3) . . ?
F44 P4 F46 82.0(3) . . ?
F41 P4 F45 105.7(3) . . ?
F42 P4 F45 100.6(3) . . ?
F43 P4 F45 87.2(3) . . ?
F44 P4 F45 89.2(3) . . ?
F46 P4 F45 170.9(3) . . ?
N7 Pt1 N1 175.1(3) . . ?
N7 Pt1 N5 87.8(2) . . ?
N1 Pt1 N5 94.9(3) . . ?
N7 Pt1 N2 98.4(3) . . ?
N1 Pt1 N2 78.7(3) . . ?
N5 Pt1 N2 173.0(2) . . ?
N7 Pt1 Pt2 62.19(17) . . ?
N1 Pt1 Pt2 115.44(16) . . ?
N5 Pt1 Pt2 64.3(2) . . ?
N2 Pt1 Pt2 115.98(19) . . ?
N4 Pt2 N8 101.1(3) . . ?
N4 Pt2 N3 79.2(3) . . ?
N8 Pt2 N3 179.3(3) . . ?
N4 Pt2 N6 173.2(2) . . ?
N8 Pt2 N6 85.7(3) . . ?
N3 Pt2 N6 94.0(3) . . ?
N4 Pt2 Pt1 121.60(18) . . ?
N8 Pt2 Pt1 61.71(18) . . ?
N3 Pt2 Pt1 117.60(17) . . ?
N6 Pt2 Pt1 61.24(16) . . ?
N9 Pt3 N15 175.9(2) . . ?
N9 Pt3 N10 80.6(3) . . ?
N15 Pt3 N10 98.5(2) . . ?
N9 Pt3 N13 97.0(2) . . ?
N15 Pt3 N13 84.0(2) . . ?
N10 Pt3 N13 176.7(2) . . ?
N9 Pt3 Pt4 122.12(16) . . ?
N15 Pt3 Pt4 61.88(16) . . ?
N10 Pt3 Pt4 117.29(15) . . ?
N13 Pt3 Pt4 61.95(15) . . ?
N16 Pt4 N14 85.6(3) . . ?
N16 Pt4 N12 97.5(3) . . ?
N14 Pt4 N12 176.7(3) . . ?
N16 Pt4 N11 176.7(2) . . ?
N14 Pt4 N11 96.1(3) . . ?
N12 Pt4 N11 80.8(2) . . ?
N16 Pt4 Pt3 64.07(17) . . ?
N14 Pt4 Pt3 63.15(17) . . ?
N12 Pt4 Pt3 117.08(17) . . ?
N11 Pt4 Pt3 114.14(16) . . ?

loop_
_geom_bond_atom_site_label_1
_geom_bond_atom_site_label_2
_geom_bond_distance
_geom_bond_site_symmetry_2
_geom_bond_publ_flag
C1 C2 1.339(11) . ?
C1 N1 1.450(8) . ?
C1 H1 0.9300 . ?
C2 C3 1.338(11) . ?
C2 H2 0.9300 . ?
C3 C4 1.419(12) . ?
C3 H3 0.9300 . ?
C4 C5 1.362(10) . ?
C4 H4 0.9300 . ?
C5 C6 1.377(11) . ?
C5 N1 1.384(7) . ?
C6 N2 1.354(8) . ?
C6 C7 1.386(11) . ?
C7 C8 1.416(12) . ?
C7 H7 0.9300 . ?
C8 C9 1.401(12) . ?
C8 H8 0.9300 . ?
C9 C10 1.392(11) . ?
C9 H9 0.9300 . ?
C10 N2 1.393(8) . ?
C10 H10 0.9300 . ?
C11 N3 1.149(8) . ?
C11 C12 1.455(10) . ?
C11 H11 0.9300 . ?
C12 C13 1.311(11) . ?
C12 H12 0.9300 . ?
C13 C14 1.296(11) . ?
C13 H13 0.9300 . ?
C14 C15 1.378(11) . ?
C14 H14 0.9300 . ?
C15 N3 1.343(8) . ?
C15 C16 1.381(11) . ?
C16 N4 1.389(8) . ?
C16 C17 1.408(12) . ?
C17 C18 1.335(11) . ?
C17 H17 0.9300 . ?
C18 C19 1.427(12) . ?
C18 H18 0.9300 . ?
C19 C20 1.381(13) . ?
C19 H19 0.9300 . ?
C20 N4 1.415(9) . ?
C20 H20 0.9300 . ?
C21 C22 1.496(12) . ?
C21 H21A 0.9600 . ?
C21 H21B 0.9600 . ?
C21 H21C 0.9600 . ?
C22 N5 1.416(8) . ?
C22 C23 1.437(10) . ?
C23 C24 1.407(10) . ?
C23 C41 1.442(10) . ?
C24 N6 1.404(7) . ?
C24 C25 1.540(10) . ?
C25 H25A 0.9600 . ?
C25 H25B 0.9600 . ?
C25 H25C 0.9600 . ?
C26 C27 1.515(11) . ?
C26 H26A 0.9600 . ?
C26 H26B 0.9600 . ?
C26 H26C 0.9600 . ?
C27 C28 1.404(12) . ?
C27 N7 1.414(7) . ?
C28 C29 1.431(11) . ?
C28 C52 1.579(7) . ?
C29 N8 1.409(7) . ?
C29 C30 1.515(12) . ?
C30 H30A 0.9600 . ?
C30 H30B 0.9600 . ?
C30 H30C 0.9600 . ?
C31 C32 1.504(9) . ?
C31 H31A 0.9600 . ?
C31 H31B 0.9600 . ?
C31 H31C 0.9600 . ?
C32 N13 1.401(7) . ?
C32 C33 1.423(9) . ?
C33 C34 1.335(10) . ?
C33 C48 1.521(11) . ?
C34 N14 1.397(8) . ?
C34 C35 1.558(10) . ?
C35 H35A 0.9600 . ?
C35 H35B 0.9600 . ?
C35 H35C 0.9600 . ?
C36 C37 1.481(9) . ?
C36 H36A 0.9600 . ?
C36 H36B 0.9600 . ?
C36 H36C 0.9600 . ?
C37 C38 1.411(10) . ?
C37 N15 1.424(7) . ?
C38 C39 1.383(10) . ?
C38 C59 1.547(7) . ?
C39 N16 1.403(7) . ?
C39 C40 1.491(8) . ?
C40 H40A 0.9600 . ?
C40 H40B 0.9600 . ?
C40 H40C 0.9600 . ?
C41 C42 1.584(11) . ?
C41 H41A 0.9700 . ?
C41 H41B 0.9700 . ?
C42 C47 1.386(11) . ?
C42 C43 1.388(11) . ?
C43 C44 1.358(11) . ?
C43 C49 1.536(10) . ?
C44 C45 1.369(12) . ?
C44 H44 0.9300 . ?
C45 C46 1.404(10) . ?
C45 C50 1.586(12) . ?
C46 C47 1.443(11) . ?
C46 C48 1.514(11) . ?
C47 C51 1.562(7) . ?
C48 H48A 0.9700 . ?
C48 H48B 0.9700 . ?
C49 H49A 0.9600 . ?
C49 H49B 0.9600 . ?
C49 H49C 0.9600 . ?
C50 H50A 0.9600 . ?
C50 H50B 0.9600 . ?
C50 H50C 0.9600 . ?
C51 H51A 0.9600 . ?
C51 H51C 0.9600 . ?
C51 H51B 0.9600 . ?
C52 C53 1.549(10) . ?
C52 H52A 0.9700 . ?
C52 H52B 0.9700 . ?
C53 C58 1.378(10) . ?
C53 C54 1.406(11) . ?
C54 C55 1.402(11) . ?
C54 C61 1.483(11) . ?
C55 C56 1.387(11) . ?
C55 H55 0.9300 . ?
C56 C57 1.363(11) . ?
C56 C62 1.538(11) . ?
C57 C58 1.410(11) . ?
C57 C59 1.546(10) . ?
C58 C60 1.519(11) . ?
C59 H59A 0.9700 . ?
C59 H59B 0.9700 . ?
C60 H60B 0.9600 . ?
C60 H60C 0.9600 . ?
C60 H60A 0.9600 . ?
C61 H61A 0.9600 . ?
C61 H61B 0.9600 . ?
C61 H61C 0.9600 . ?
C62 H62A 0.9600 . ?
C62 H62B 0.9600 . ?
C62 H62C 0.9600 . ?
C63 N9 1.366(8) . ?
C63 C64 1.389(10) . ?
C63 H63 0.9300 . ?
C64 C65 1.406(11) . ?
C64 H64 0.9300 . ?
C65 C66 1.393(11) . ?
C65 H65 0.9300 . ?
C66 C67 1.394(10) . ?
C66 H66 0.9300 . ?
C67 N9 1.386(7) . ?
C67 C68 1.428(11) . ?
C68 C69 1.386(11) . ?
C68 N10 1.397(8) . ?
C69 C70 1.373(11) . ?
C69 H69 0.9300 . ?
C70 C71 1.384(10) . ?
C70 H70 0.9300 . ?
C71 C72 1.455(11) . ?
C71 H71 0.9300 . ?
C72 N10 1.361(8) . ?
C72 H72 0.9300 . ?
C73 C74 1.320(10) . ?
C73 N11 1.371(7) . ?
C73 H73 0.9300 . ?
C74 C75 1.396(11) . ?
C74 H74 0.9300 . ?
C75 C76 1.436(11) . ?
C75 H75 0.9300 . ?
C76 C77 1.445(9) . ?
C76 H76 0.9300 . ?
C77 N11 1.352(8) . ?
C77 C78 1.401(11) . ?
C78 C79 1.374(11) . ?
C78 N12 1.388(7) . ?
C79 C80 1.375(11) . ?
C79 H79 0.9300 . ?
C80 C81 1.367(11) . ?
C80 H80 0.9300 . ?
C81 C82 1.379(10) . ?
C81 H81 0.9300 . ?
C82 N12 1.395(7) . ?
C82 H82 0.9300 . ?
F11 P1 1.554(5) . ?
F12 P1 1.553(5) . ?
F13 P1 1.536(5) . ?
F14 P1 1.581(5) . ?
F15 P1 1.568(4) . ?
F16 P1 1.536(4) . ?
F21 P2 1.597(5) . ?
F22 P2 1.530(5) . ?
F23 P2 1.561(5) . ?
F24 P2 1.561(5) . ?
F25 P2 1.560(5) . ?
F26 P2 1.550(4) . ?
F31 P3 1.533(5) . ?
F32 P3 1.581(5) . ?
F33 P3 1.543(5) . ?
F34 P3 1.555(5) . ?
F35 P3 1.539(5) . ?
F36 P3 1.597(5) . ?
F41 P4 1.515(5) . ?
F42 P4 1.526(5) . ?
F43 P4 1.552(5) . ?
F44 P4 1.555(5) . ?
F45 P4 1.583(6) . ?
F46 P4 1.563(5) . ?
N1 Pt1 1.951(7) . ?
N2 Pt1 1.993(6) . ?
N3 Pt2 2.020(6) . ?
N4 Pt2 1.941(7) . ?
N5 N6 1.398(8) . ?
N5 Pt1 1.967(7) . ?
N6 Pt2 2.038(7) . ?
N7 N8 1.393(9) . ?
N7 Pt1 1.941(6) . ?
N8 Pt2 1.972(6) . ?
N9 Pt3 1.979(6) . ?
N10 Pt3 1.990(6) . ?
N11 Pt4 2.054(6) . ?
N12 Pt4 1.996(6) . ?
N13 N14 1.377(8) . ?
N13 Pt3 1.999(6) . ?
N14 Pt4 1.989(7) . ?
N15 N16 1.415(7) . ?
N15 Pt3 1.983(6) . ?
N16 Pt4 1.980(6) . ?
O1 H1G 0.8499 . ?
O1 H1F 0.8501 . ?
O2 H2A 0.8500 . ?
O2 H2C 0.8500 . ?
O3 H3A 0.8499 . ?
O3 H3B 0.8500 . ?
O4 H4A 0.8500 . ?
O4 H4B 0.8500 . ?
O5 H5A 0.8499 . ?
O5 H5B 0.8500 . ?
O6 H6D 0.8500 . ?
O6 H6A 0.8500 . ?
O7 H7A 0.8500 . ?
O7 H7C 0.8499 . ?
O8 H8A 0.8500 . ?
O8 H8C 0.8499 . ?
O9 H9D 0.8502 . ?
O9 H9B 0.8501 . ?
O10 H10D 0.8499 . ?
O10 H10B 0.8499 . ?
O11 H11A 0.8500 . ?
O11 H11C 0.8501 . ?
O12 H12B 0.8499 . ?
O12 H12C 0.8501 . ?
O13 H13B 0.8500 . ?
O13 H13D 0.8499 . ?
O14 H14B 0.8499 . ?
O14 H14D 0.8500 . ?
O15 H15B 0.8504 . ?
O15 H15C 0.8500 . ?
Pt1 Pt2 3.2329(10) . ?
Pt3 Pt4 3.2057(10) . ?

loop_
_geom_torsion_atom_site_label_1
_geom_torsion_atom_site_label_2
_geom_torsion_atom_site_label_3
_geom_torsion_atom_site_label_4
_geom_torsion
_geom_torsion_site_symmetry_1
_geom_torsion_site_symmetry_2
_geom_torsion_site_symmetry_3
_geom_torsion_site_symmetry_4
_geom_torsion_publ_flag
N1 C1 C2 C3 1.4(11) . . . . ?
C1 C2 C3 C4 -0.2(11) . . . . ?
C2 C3 C4 C5 -3.0(11) . . . . ?
C3 C4 C5 C6 179.4(7) . . . . ?
C3 C4 C5 N1 4.9(11) . . . . ?
C4 C5 C6 N2 -176.1(7) . . . . ?
N1 C5 C6 N2 -1.5(9) . . . . ?
C4 C5 C6 C7 12.3(13) . . . . ?
N1 C5 C6 C7 -173.1(6) . . . . ?
N2 C6 C7 C8 3.2(10) . . . . ?
C5 C6 C7 C8 174.1(8) . . . . ?
C6 C7 C8 C9 -2.0(12) . . . . ?
C7 C8 C9 C10 -1.6(12) . . . . ?
C8 C9 C10 N2 4.1(11) . . . . ?
N3 C11 C12 C13 2.9(10) . . . . ?
C11 C12 C13 C14 -8.0(11) . . . . ?
C12 C13 C14 C15 13.2(12) . . . . ?
C13 C14 C15 N3 -12.7(12) . . . . ?
C13 C14 C15 C16 173.1(8) . . . . ?
N3 C15 C16 N4 5.0(10) . . . . ?
C14 C15 C16 N4 179.2(7) . . . . ?
N3 C15 C16 C17 -179.4(7) . . . . ?
C14 C15 C16 C17 -5.2(15) . . . . ?
C15 C16 C17 C18 -172.9(8) . . . . ?
N4 C16 C17 C18 2.5(11) . . . . ?
C16 C17 C18 C19 -4.3(12) . . . . ?
C17 C18 C19 C20 4.8(13) . . . . ?
C18 C19 C20 N4 -3.3(13) . . . . ?
N5 C22 C23 C24 0.3(7) . . . . ?
C21 C22 C23 C24 -179.2(8) . . . . ?
N5 C22 C23 C41 -177.1(6) . . . . ?
C21 C22 C23 C41 3.5(13) . . . . ?
C22 C23 C24 N6 0.1(7) . . . . ?
C41 C23 C24 N6 177.7(5) . . . . ?
C22 C23 C24 C25 -175.7(8) . . . . ?
C41 C23 C24 C25 1.8(13) . . . . ?
N7 C27 C28 C29 -0.9(11) . . . . ?
C26 C27 C28 C29 171.4(9) . . . . ?
N7 C27 C28 C52 176.1(6) . . . . ?
C26 C27 C28 C52 -11.6(15) . . . . ?
C27 C28 C29 N8 3.8(10) . . . . ?
C52 C28 C29 N8 -173.0(7) . . . . ?
C27 C28 C29 C30 178.3(10) . . . . ?
C52 C28 C29 C30 1.4(18) . . . . ?
N13 C32 C33 C34 -0.1(9) . . . . ?
C31 C32 C33 C34 176.5(9) . . . . ?
N13 C32 C33 C48 -165.4(7) . . . . ?
C31 C32 C33 C48 11.2(14) . . . . ?
C32 C33 C34 N14 0.8(10) . . . . ?
C48 C33 C34 N14 166.3(7) . . . . ?
C32 C33 C34 C35 -179.2(10) . . . . ?
C48 C33 C34 C35 -13.8(17) . . . . ?
N15 C37 C38 C39 0.2(9) . . . . ?
C36 C37 C38 C39 175.3(8) . . . . ?
N15 C37 C38 C59 178.0(6) . . . . ?
C36 C37 C38 C59 -6.9(15) . . . . ?
C37 C38 C39 N16 -0.1(10) . . . . ?
C59 C38 C39 N16 -178.0(5) . . . . ?
C37 C38 C39 C40 179.1(10) . . . . ?
C59 C38 C39 C40 1.2(16) . . . . ?
C24 C23 C41 C42 -59.3(9) . . . . ?
C22 C23 C41 C42 117.7(8) . . . . ?
C23 C41 C42 C47 110.6(8) . . . . ?
C23 C41 C42 C43 -66.0(9) . . . . ?
C47 C42 C43 C44 0.7(11) . . . . ?
C41 C42 C43 C44 177.1(7) . . . . ?
C47 C42 C43 C49 -177.8(7) . . . . ?
C41 C42 C43 C49 -1.4(11) . . . . ?
C42 C43 C44 C45 0.0(11) . . . . ?
C49 C43 C44 C45 178.4(7) . . . . ?
C43 C44 C45 C46 -3.2(12) . . . . ?
C43 C44 C45 C50 -179.6(7) . . . . ?
C44 C45 C46 C47 5.3(11) . . . . ?
C50 C45 C46 C47 -178.3(7) . . . . ?
C44 C45 C46 C48 -178.1(7) . . . . ?
C50 C45 C46 C48 -1.7(10) . . . . ?
C43 C42 C47 C46 1.7(12) . . . . ?
C41 C42 C47 C46 -174.8(7) . . . . ?
C43 C42 C47 C51 -174.0(6) . . . . ?
C41 C42 C47 C51 9.5(10) . . . . ?
C45 C46 C47 C42 -4.5(11) . . . . ?
C48 C46 C47 C42 179.6(8) . . . . ?
C45 C46 C47 C51 171.1(6) . . . . ?
C48 C46 C47 C51 -4.8(12) . . . . ?
C45 C46 C48 C33 70.6(9) . . . . ?
C47 C46 C48 C33 -113.5(9) . . . . ?
C34 C33 C48 C46 -126.5(9) . . . . ?
C32 C33 C48 C46 36.4(12) . . . . ?
C27 C28 C52 C53 141.1(8) . . . . ?
C29 C28 C52 C53 -42.5(10) . . . . ?
C28 C52 C53 C58 116.1(7) . . . . ?
C28 C52 C53 C54 -64.0(7) . . . . ?
C58 C53 C54 C55 -0.5(10) . . . . ?
C52 C53 C54 C55 179.7(6) . . . . ?
C58 C53 C54 C61 -179.4(6) . . . . ?
C52 C53 C54 C61 0.8(10) . . . . ?
C53 C54 C55 C56 -0.3(10) . . . . ?
C61 C54 C55 C56 178.8(6) . . . . ?
C54 C55 C56 C57 0.3(11) . . . . ?
C54 C55 C56 C62 -178.7(7) . . . . ?
C55 C56 C57 C58 0.4(11) . . . . ?
C62 C56 C57 C58 179.4(7) . . . . ?
C55 C56 C57 C59 171.9(7) . . . . ?
C62 C56 C57 C59 -9.1(11) . . . . ?
C54 C53 C58 C57 1.2(9) . . . . ?
C52 C53 C58 C57 -179.0(6) . . . . ?
C54 C53 C58 C60 -178.6(7) . . . . ?
C52 C53 C58 C60 1.3(10) . . . . ?
C56 C57 C58 C53 -1.1(9) . . . . ?
C59 C57 C58 C53 -173.2(5) . . . . ?
C56 C57 C58 C60 178.6(7) . . . . ?
C59 C57 C58 C60 6.5(9) . . . . ?
C56 C57 C59 C38 114.4(7) . . . . ?
C58 C57 C59 C38 -73.8(7) . . . . ?
C39 C38 C59 C57 153.6(6) . . . . ?
C37 C38 C59 C57 -23.9(9) . . . . ?
N9 C63 C64 C65 0.6(12) . . . . ?
C63 C64 C65 C66 -0.6(13) . . . . ?
C64 C65 C66 C67 0.0(12) . . . . ?
C65 C66 C67 N9 0.7(11) . . . . ?
C65 C66 C67 C68 -174.8(7) . . . . ?
N9 C67 C68 C69 -177.1(7) . . . . ?
C66 C67 C68 C69 -1.1(13) . . . . ?
N9 C67 C68 N10 1.5(9) . . . . ?
C66 C67 C68 N10 177.5(6) . . . . ?
N10 C68 C69 C70 -0.4(12) . . . . ?
C67 C68 C69 C70 178.0(8) . . . . ?
C68 C69 C70 C71 1.0(12) . . . . ?
C69 C70 C71 C72 -2.4(12) . . . . ?
C70 C71 C72 N10 3.2(10) . . . . ?
N11 C73 C74 C75 -3.2(11) . . . . ?
C73 C74 C75 C76 1.7(11) . . . . ?
C74 C75 C76 C77 -0.2(10) . . . . ?
C75 C76 C77 N11 0.3(8) . . . . ?
C75 C76 C77 C78 179.5(6) . . . . ?
N11 C77 C78 C79 -179.2(6) . . . . ?
C76 C77 C78 C79 1.5(11) . . . . ?
N11 C77 C78 N12 3.6(8) . . . . ?
C76 C77 C78 N12 -175.7(5) . . . . ?
N12 C78 C79 C80 -0.4(10) . . . . ?
C77 C78 C79 C80 -177.4(7) . . . . ?
C78 C79 C80 C81 -0.3(12) . . . . ?
C79 C80 C81 C82 1.9(11) . . . . ?
C80 C81 C82 N12 -2.8(10) . . . . ?
C4 C5 N1 C1 -3.6(9) . . . . ?
C6 C5 N1 C1 -178.5(6) . . . . ?
C4 C5 N1 Pt1 175.6(5) . . . . ?
C6 C5 N1 Pt1 0.7(7) . . . . ?
C2 C1 N1 C5 0.5(8) . . . . ?
C2 C1 N1 Pt1 -178.6(5) . . . . ?
C5 C6 N2 C10 -173.0(5) . . . . ?
C7 C6 N2 C10 -0.8(8) . . . . ?
C5 C6 N2 Pt1 1.7(7) . . . . ?
C7 C6 N2 Pt1 173.9(5) . . . . ?
C9 C10 N2 C6 -3.0(8) . . . . ?
C9 C10 N2 Pt1 -177.5(5) . . . . ?
C12 C11 N3 C15 -3.2(9) . . . . ?
C12 C11 N3 Pt2 177.6(4) . . . . ?
C14 C15 N3 C11 7.9(10) . . . . ?
C16 C15 N3 C11 -177.6(6) . . . . ?
C14 C15 N3 Pt2 -172.8(6) . . . . ?
C16 C15 N3 Pt2 1.8(8) . . . . ?
C15 C16 N4 C20 175.1(6) . . . . ?
C17 C16 N4 C20 -1.1(9) . . . . ?
C15 C16 N4 Pt2 -9.8(8) . . . . ?
C17 C16 N4 Pt2 174.0(5) . . . . ?
C19 C20 N4 C16 1.6(10) . . . . ?
C19 C20 N4 Pt2 -173.3(6) . . . . ?
C23 C22 N5 N6 -0.6(5) . . . . ?
C21 C22 N5 N6 178.9(6) . . . . ?
C23 C22 N5 Pt1 157.0(4) . . . . ?
C21 C22 N5 Pt1 -23.5(9) . . . . ?
C22 N5 N6 C24 0.7(6) . . . . ?
Pt1 N5 N6 C24 -160.4(3) . . . . ?
C22 N5 N6 Pt2 159.0(3) . . . . ?
Pt1 N5 N6 Pt2 -2.2(6) . . . . ?
C23 C24 N6 N5 -0.5(6) . . . . ?
C25 C24 N6 N5 176.5(4) . . . . ?
C23 C24 N6 Pt2 -155.5(4) . . . . ?
C25 C24 N6 Pt2 21.5(7) . . . . ?
C28 C27 N7 N8 -2.4(8) . . . . ?
C26 C27 N7 N8 -174.6(8) . . . . ?
C28 C27 N7 Pt1 -152.8(6) . . . . ?
C26 C27 N7 Pt1 35.0(11) . . . . ?
C27 N7 N8 C29 4.9(7) . . . . ?
Pt1 N7 N8 C29 158.4(4) . . . . ?
C27 N7 N8 Pt2 -157.1(4) . . . . ?
Pt1 N7 N8 Pt2 -3.5(8) . . . . ?
C28 C29 N8 N7 -5.4(8) . . . . ?
C30 C29 N8 N7 179.1(6) . . . . ?
C28 C29 N8 Pt2 153.6(5) . . . . ?
C30 C29 N8 Pt2 -21.9(10) . . . . ?
C64 C63 N9 C67 0.1(9) . . . . ?
C64 C63 N9 Pt3 178.1(6) . . . . ?
C66 C67 N9 C63 -0.8(9) . . . . ?
C68 C67 N9 C63 175.1(6) . . . . ?
C66 C67 N9 Pt3 -179.0(6) . . . . ?
C68 C67 N9 Pt3 -3.2(7) . . . . ?
C71 C72 N10 C68 -2.7(9) . . . . ?
C71 C72 N10 Pt3 179.3(4) . . . . ?
C69 C68 N10 C72 1.5(10) . . . . ?
C67 C68 N10 C72 -177.2(6) . . . . ?
C69 C68 N10 Pt3 179.5(6) . . . . ?
C67 C68 N10 Pt3 0.8(8) . . . . ?
C78 C77 N11 C73 179.0(5) . . . . ?
C76 C77 N11 C73 -1.7(7) . . . . ?
C78 C77 N11 Pt4 -4.4(6) . . . . ?
C76 C77 N11 Pt4 174.8(4) . . . . ?
C74 C73 N11 C77 3.3(8) . . . . ?
C74 C73 N11 Pt4 -172.7(5) . . . . ?
C79 C78 N12 C82 -0.6(8) . . . . ?
C77 C78 N12 C82 176.9(5) . . . . ?
C79 C78 N12 Pt4 -178.2(5) . . . . ?
C77 C78 N12 Pt4 -0.8(6) . . . . ?
C81 C82 N12 C78 2.2(8) . . . . ?
C81 C82 N12 Pt4 179.6(4) . . . . ?
C33 C32 N13 N14 -0.6(6) . . . . ?
C31 C32 N13 N14 -177.5(6) . . . . ?
C33 C32 N13 Pt3 -178.6(4) . . . . ?
C31 C32 N13 Pt3 4.5(9) . . . . ?
C32 N13 N14 C34 1.1(6) . . . . ?
Pt3 N13 N14 C34 179.4(4) . . . . ?
C32 N13 N14 Pt4 169.5(3) . . . . ?
Pt3 N13 N14 Pt4 -12.2(7) . . . . ?
C33 C34 N14 N13 -1.2(8) . . . . ?
C35 C34 N14 N13 178.9(6) . . . . ?
C33 C34 N14 Pt4 -165.8(5) . . . . ?
C35 C34 N14 Pt4 14.2(10) . . . . ?
C38 C37 N15 N16 -0.2(7) . . . . ?
C36 C37 N15 N16 -175.9(6) . . . . ?
C38 C37 N15 Pt3 -166.2(4) . . . . ?
C36 C37 N15 Pt3 18.0(9) . . . . ?
C38 C39 N16 N15 0.0(7) . . . . ?
C40 C39 N16 N15 -179.4(6) . . . . ?
C38 C39 N16 Pt4 -179.7(5) . . . . ?
C40 C39 N16 Pt4 0.8(10) . . . . ?
C37 N15 N16 C39 0.1(6) . . . . ?
Pt3 N15 N16 C39 168.1(4) . . . . ?
C37 N15 N16 Pt4 179.9(4) . . . . ?
Pt3 N15 N16 Pt4 -12.1(7) . . . . ?
N8 N7 Pt1 N5 -59.7(6) . . . . ?
C27 N7 Pt1 N5 87.8(5) . . . . ?
N8 N7 Pt1 N2 117.1(6) . . . . ?
C27 N7 Pt1 N2 -95.4(5) . . . . ?
N8 N7 Pt1 Pt2 2.1(5) . . . . ?
C27 N7 Pt1 Pt2 149.7(5) . . . . ?
C5 N1 Pt1 N5 177.5(4) . . . . ?
C1 N1 Pt1 N5 -3.4(5) . . . . ?
C5 N1 Pt1 N2 0.2(4) . . . . ?
C1 N1 Pt1 N2 179.3(5) . . . . ?
C5 N1 Pt1 Pt2 113.7(3) . . . . ?
C1 N1 Pt1 Pt2 -67.1(5) . . . . ?
N6 N5 Pt1 N7 61.4(5) . . . . ?
C22 N5 Pt1 N7 -95.0(5) . . . . ?
N6 N5 Pt1 N1 -114.6(5) . . . . ?
C22 N5 Pt1 N1 89.1(5) . . . . ?
N6 N5 Pt1 Pt2 1.4(4) . . . . ?
C22 N5 Pt1 Pt2 -155.0(5) . . . . ?
C6 N2 Pt1 N7 -177.1(4) . . . . ?
C10 N2 Pt1 N7 -2.4(5) . . . . ?
C6 N2 Pt1 N1 -1.1(4) . . . . ?
C10 N2 Pt1 N1 173.6(5) . . . . ?
C6 N2 Pt1 Pt2 -114.0(4) . . . . ?
C10 N2 Pt1 Pt2 60.7(4) . . . . ?
C16 N4 Pt2 N8 -172.2(4) . . . . ?
C20 N4 Pt2 N8 2.9(5) . . . . ?
C16 N4 Pt2 N3 8.4(4) . . . . ?
C20 N4 Pt2 N3 -176.5(5) . . . . ?
C16 N4 Pt2 Pt1 124.3(4) . . . . ?
C20 N4 Pt2 Pt1 -60.6(5) . . . . ?
N7 N8 Pt2 N4 -117.9(6) . . . . ?
C29 N8 Pt2 N4 84.5(7) . . . . ?
N7 N8 Pt2 N6 61.6(6) . . . . ?
C29 N8 Pt2 N6 -96.0(7) . . . . ?
N7 N8 Pt2 Pt1 2.1(5) . . . . ?
C29 N8 Pt2 Pt1 -155.5(7) . . . . ?
C11 N3 Pt2 N4 173.8(5) . . . . ?
C15 N3 Pt2 N4 -5.5(4) . . . . ?
C11 N3 Pt2 N6 -5.8(5) . . . . ?
C15 N3 Pt2 N6 174.9(4) . . . . ?
C11 N3 Pt2 Pt1 53.7(5) . . . . ?
C15 N3 Pt2 Pt1 -125.6(4) . . . . ?
N5 N6 Pt2 N8 -58.6(5) . . . . ?
C24 N6 Pt2 N8 94.2(5) . . . . ?
N5 N6 Pt2 N3 120.8(5) . . . . ?
C24 N6 Pt2 N3 -86.4(5) . . . . ?
N5 N6 Pt2 Pt1 1.4(4) . . . . ?
C24 N6 Pt2 Pt1 154.2(5) . . . . ?
N7 Pt1 Pt2 N4 84.3(3) . . . . ?
N1 Pt1 Pt2 N4 -91.0(3) . . . . ?
N5 Pt1 Pt2 N4 -173.8(3) . . . . ?
N2 Pt1 Pt2 N4 -1.6(3) . . . . ?
N7 Pt1 Pt2 N8 -1.5(3) . . . . ?
N1 Pt1 Pt2 N8 -176.7(3) . . . . ?
N5 Pt1 Pt2 N8 100.4(3) . . . . ?
N2 Pt1 Pt2 N8 -87.3(3) . . . . ?
N7 Pt1 Pt2 N3 178.5(3) . . . . ?
N1 Pt1 Pt2 N3 3.3(3) . . . . ?
N5 Pt1 Pt2 N3 -79.6(3) . . . . ?
N2 Pt1 Pt2 N3 92.7(3) . . . . ?
N7 Pt1 Pt2 N6 -102.9(3) . . . . ?
N1 Pt1 Pt2 N6 81.9(3) . . . . ?
N5 Pt1 Pt2 N6 -1.0(3) . . . . ?
C63 N9 Pt3 N10 -175.3(5) . . . . ?
C67 N9 Pt3 N10 2.8(3) . . . . ?
C63 N9 Pt3 N13 2.3(4) . . . . ?
C67 N9 Pt3 N13 -179.6(4) . . . . ?
C63 N9 Pt3 Pt4 -58.9(5) . . . . ?
C67 N9 Pt3 Pt4 119.2(3) . . . . ?
N16 N15 Pt3 N10 124.2(5) . . . . ?
C37 N15 Pt3 N10 -70.9(5) . . . . ?
N16 N15 Pt3 N13 -53.6(5) . . . . ?
C37 N15 Pt3 N13 111.3(5) . . . . ?
N16 N15 Pt3 Pt4 7.7(4) . . . . ?
C37 N15 Pt3 Pt4 172.6(5) . . . . ?
C72 N10 Pt3 N9 176.1(4) . . . . ?
C68 N10 Pt3 N9 -2.0(4) . . . . ?
C72 N10 Pt3 N15 -7.9(4) . . . . ?
C68 N10 Pt3 N15 174.0(4) . . . . ?
C72 N10 Pt3 Pt4 54.7(4) . . . . ?
C68 N10 Pt3 Pt4 -123.4(4) . . . . ?
N14 N13 Pt3 N9 -115.1(5) . . . . ?
C32 N13 Pt3 N9 62.8(5) . . . . ?
N14 N13 Pt3 N15 68.9(5) . . . . ?
N14 N13 Pt3 Pt4 7.7(4) . . . . ?
C32 N13 Pt3 Pt4 -174.5(5) . . . . ?
C39 N16 Pt4 N14 -110.8(7) . . . . ?
N15 N16 Pt4 N14 69.5(5) . . . . ?
C39 N16 Pt4 N12 70.4(7) . . . . ?
C39 N16 Pt4 Pt3 -173.0(7) . . . . ?
N15 N16 Pt4 Pt3 7.2(4) . . . . ?
N13 N14 Pt4 N16 -55.6(5) . . . . ?
N13 N14 Pt4 N11 121.5(5) . . . . ?
C34 N14 Pt4 N11 -75.0(6) . . . . ?
N13 N14 Pt4 Pt3 7.5(4) . . . . ?
C34 N14 Pt4 Pt3 171.0(7) . . . . ?
C78 N12 Pt4 N16 176.0(4) . . . . ?
C78 N12 Pt4 N11 -1.1(3) . . . . ?
C82 N12 Pt4 N11 -178.6(4) . . . . ?
C78 N12 Pt4 Pt3 111.4(3) . . . . ?
C77 N11 Pt4 N14 -176.0(3) . . . . ?
C73 N11 Pt4 N14 0.3(4) . . . . ?
C77 N11 Pt4 N12 2.9(3) . . . . ?
C73 N11 Pt4 N12 179.2(4) . . . . ?
C77 N11 Pt4 Pt3 -112.8(3) . . . . ?
C73 N11 Pt4 Pt3 63.5(4) . . . . ?
N9 Pt3 Pt4 N16 173.5(3) . . . . ?
N15 Pt3 Pt4 N16 -5.3(3) . . . . ?
N10 Pt3 Pt4 N16 -90.3(3) . . . . ?
N13 Pt3 Pt4 N16 93.4(3) . . . . ?
N9 Pt3 Pt4 N14 74.9(3) . . . . ?
N15 Pt3 Pt4 N14 -104.0(3) . . . . ?
N10 Pt3 Pt4 N14 171.1(3) . . . . ?
N13 Pt3 Pt4 N14 -5.3(3) . . . . ?
N9 Pt3 Pt4 N12 -101.4(3) . . . . ?
N15 Pt3 Pt4 N12 79.7(3) . . . . ?
N10 Pt3 Pt4 N12 -5.2(3) . . . . ?
N13 Pt3 Pt4 N12 178.4(3) . . . . ?
N9 Pt3 Pt4 N11 -9.5(3) . . . . ?
N15 Pt3 Pt4 N11 171.6(3) . . . . ?
N10 Pt3 Pt4 N11 86.6(3) . . . . ?
N13 Pt3 Pt4 N11 -89.7(3) . . . . ?
